data_1570265
loop_
_publ_author_name
'Jori, Nadir'
'Keener, Megan'
'Rajeshkumar, Thayalan'
'Scopelliti, Rosario'
'Maron, Laurent'
'Mazzanti, Marinella'

_publ_section_title
;
 Dinitrogen cleavage by a dinuclear uranium(iii) complex.
;
_journal_issue 46
_journal_name_full 'Chemical science'
_journal_page_first 13485
_journal_page_last 13494
_journal_paper_doi 10.1039/d3sc05253b
_journal_volume 14
_journal_year 2023
_chemical_absolute_configuration rmad
_chemical_formula_moiety 'C72 H162 K O25 Si6 U2'
_chemical_formula_sum 'C72 H162 K O25 Si6 U2'
_chemical_formula_weight 2111.71
_space_group_crystal_system monoclinic
_space_group_IT_number 4
_space_group_name_Hall 'P 2yb'
_space_group_name_H-M_alt 'P 1 21 1'
_atom_sites_solution_hydrogens geom
_atom_sites_solution_primary dual
_atom_sites_solution_secondary difmap
_audit_creation_date 2023-03-17
_audit_creation_method
;
Olex2 1.5
(compiled 2023.03.06 svn.rbb2c1857 for OlexSys, GUI svn.r6748)
;
_audit_update_record
;
2023-06-27 deposited with the CCDC.	2023-11-06 downloaded from the CCDC.
;
_cell_angle_alpha 90
_cell_angle_beta 118.240(6)
_cell_angle_gamma 90
_cell_formula_units_Z 2
_cell_length_a 13.8351(7)
_cell_length_b 31.0417(9)
_cell_length_c 14.2077(6)
_cell_measurement_reflns_used 17289
_cell_measurement_temperature 140.00(10)
_cell_measurement_theta_max 28.9230
_cell_measurement_theta_min 3.1090
_cell_volume 5375.4(5)
_computing_cell_refinement 'CrysAlisPro 1.171.42.84a (Rigaku OD, 2023)'
_computing_data_collection 'CrysAlisPro 1.171.42.84a (Rigaku OD, 2023)'
_computing_data_reduction 'CrysAlisPro 1.171.42.84a (Rigaku OD, 2023)'
_computing_molecular_graphics 'Olex2 1.5 (Dolomanov et al., 2009)'
_computing_publication_material 'Olex2 1.5 (Dolomanov et al., 2009)'
_computing_structure_refinement 'SHELXL 2019/3 (Sheldrick, 2015)'
_computing_structure_solution 'SHELXT 2018/2 (Sheldrick, 2018)'
_diffrn_ambient_environment N~2~
_diffrn_ambient_temperature 140.00(10)
_diffrn_detector 'CCD plate'
_diffrn_detector_area_resol_mean 5.2817
_diffrn_detector_type AtlasS2
_diffrn_measured_fraction_theta_full 0.991
_diffrn_measured_fraction_theta_max 0.990
_diffrn_measurement_details
;
List of Runs (angles in degrees, time in seconds):

  # Type    Start    End  Width  t~exp~   \w     \q     \k     \f   Frames
#--------------------------------------------------------------------------
  1  \w     -5.00  21.00   1.00   35.00    --   11.42-102.00 -14.00   26
  2  \w     39.00  76.00   1.00   35.00    --   11.42 178.00 -90.00   37
  3  \w    -14.00  12.00   1.00   35.00    --   11.42 -99.00 -60.00   26
  4  \w     56.00  99.00   1.00   35.00    --   11.42 178.00  90.00   43
  5  \w    -44.00  14.00   1.00   35.00    --  -11.81  77.00 120.00   58
  6  \w    -41.00  21.00   1.00   35.00    --  -11.81 -77.00-150.00   62
  7  \w     -6.00  19.00   1.00   35.00    --  -11.81 -77.00 120.00   25
  8  \w    -40.00 -13.00   1.00   35.00    --  -11.81 -77.00 120.00   27
;
_diffrn_measurement_device 'four-circle diffractometer'
_diffrn_measurement_device_type 'SuperNova, Dual, Cu at home/near, AtlasS2'
_diffrn_measurement_method '\w scans'
_diffrn_orient_matrix_type 'CrysAlisPro convention (1999,Acta A55,543-557)'
_diffrn_orient_matrix_UB_11 -0.0220905000
_diffrn_orient_matrix_UB_12 0.0175508000
_diffrn_orient_matrix_UB_13 0.0155980000
_diffrn_orient_matrix_UB_21 0.0028795000
_diffrn_orient_matrix_UB_22 0.0131232000
_diffrn_orient_matrix_UB_23 -0.0394748000
_diffrn_orient_matrix_UB_31 -0.0537435000
_diffrn_orient_matrix_UB_32 -0.0064933000
_diffrn_orient_matrix_UB_33 -0.0375373000
_diffrn_radiation_monochromator mirror
_diffrn_radiation_probe x-ray
_diffrn_radiation_type 'Mo K\a'
_diffrn_radiation_wavelength 0.71073
_diffrn_reflns_av_R_equivalents 0.0495
_diffrn_reflns_av_unetI/netI 0.0955
_diffrn_reflns_Laue_measured_fraction_full 0.991
_diffrn_reflns_Laue_measured_fraction_max 0.990
_diffrn_reflns_limit_h_max 16
_diffrn_reflns_limit_h_min -17
_diffrn_reflns_limit_k_max 37
_diffrn_reflns_limit_k_min -38
_diffrn_reflns_limit_l_max 17
_diffrn_reflns_limit_l_min -17
_diffrn_reflns_number 37630
_diffrn_reflns_point_group_measured_fraction_full 0.860
_diffrn_reflns_point_group_measured_fraction_max 0.849
_diffrn_reflns_theta_full 25.242
_diffrn_reflns_theta_max 26.372
_diffrn_reflns_theta_min 2.831
_diffrn_source 'micro-focus sealed X-ray tube'
_diffrn_source_type 'SuperNova (Mo) X-ray Source'
_exptl_absorpt_coefficient_mu 3.172
_exptl_absorpt_correction_T_max 0.995
_exptl_absorpt_correction_T_min 0.525
_exptl_absorpt_correction_type gaussian
_exptl_absorpt_process_details
;
CrysAlisPro 1.171.42.84a (Rigaku Oxford Diffraction, 2023)
Numerical absorption correction based on gaussian integration over
a multifaceted crystal model
Empirical absorption correction using spherical harmonics,
implemented in SCALE3 ABSPACK scaling algorithm.
;
_exptl_crystal_colour 'clear dark orange'
_exptl_crystal_density_diffrn 1.305
_exptl_crystal_description plate
_exptl_crystal_F_000 2162
_exptl_crystal_size_max 0.389
_exptl_crystal_size_mid 0.284
_exptl_crystal_size_min 0.186
_refine_diff_density_max 1.536
_refine_diff_density_min -1.011
_refine_diff_density_rms 0.115
_refine_ls_abs_structure_details
;
 Flack x determined using 4328 quotients [(I+)-(I-)]/[(I+)+(I-)]
 (Parsons, Flack and Wagner, Acta Cryst. B69 (2013) 249-259).
;
_refine_ls_abs_structure_Flack 0.014(5)
_refine_ls_extinction_method none
_refine_ls_goodness_of_fit_ref 0.969
_refine_ls_hydrogen_treatment constr
_refine_ls_matrix_type full
_refine_ls_number_parameters 1423
_refine_ls_number_reflns 18660
_refine_ls_number_restraints 3252
_refine_ls_restrained_S_all 0.941
_refine_ls_R_factor_all 0.0693
_refine_ls_R_factor_gt 0.0498
_refine_ls_shift/su_max 0.000
_refine_ls_shift/su_mean 0.000
_refine_ls_structure_factor_coef Fsqd
_refine_ls_weighting_details 'w=1/[\s^2^(Fo^2^)+(0.0631P)^2^] where P=(Fo^2^+2Fc^2^)/3'
_refine_ls_weighting_scheme calc
_refine_ls_wR_factor_gt 0.1094
_refine_ls_wR_factor_ref 0.1132
_reflns_Friedel_coverage 0.682
_reflns_Friedel_fraction_full 0.724
_reflns_Friedel_fraction_max 0.702
_reflns_number_gt 13699
_reflns_number_total 18660
_reflns_threshold_expression 'I > 2\s(I)'
_twin_special_details
;
Component 2 rotated by 179.2971\% 
around [-0.08 1.00 0.03] (reciprocal) or [-0.37 0.93 -0.03] (direct)
;
_cod_data_source_file d3sc05253b2.cif
_cod_data_source_block mk-889
_cod_depositor_comments 'Adding full bibliography for 1570263--1570267.cif.'
_cod_database_code 1570265
_shelx_shelxl_version_number 2019/3
_chemical_oxdiff_formula 'C72 H162 O25 Si6 K1 U2'
_shelx_space_group_comment
;
The symmetry employed for this shelxl refinement is uniquely defined
by the following loop, which should always be used as a source of
symmetry information in preference to the above space-group names.
They are only intended as comments.
;
_shelx_estimated_absorpt_t_max 0.590
_shelx_estimated_absorpt_t_min 0.372
_olex2_refinement_description
;
1. Fixed Uiso
 At 1.5 times of:
  All C(H,H,H) groups
2. Restrained distances
 O29-C88 = O31-C104
 1.43 with sigma of 0.02
 C102-C100 = C100-C98 = C97-C100 = C90-C88 = C89-C88 = C91-C88
 1.54 with sigma of 0.02
 C106-C104
 1.54 with sigma of 0.02
 C104-C105 = C104-C107
 1.54 with sigma of 0.02
 C89-O29
 2.5 with sigma of 0.02
 O31-C104 = O34-C108 = O29-C88 = O32-C92 = O33-C96
 1.43 with sigma of 0.02
 C96-O30
 1.43 with sigma of 0.02
 O33-C100
 1.43 with sigma of 0.02
 C67-C64 = C65-C64 = C66-C64
 1.54 with sigma of 0.02
 C84-O27
 1.43 with sigma of 0.02
 C85-C84
 1.54 with sigma of 0.02
 C84-C87
 1.54 with sigma of 0.02
 C84-C86
 1.54 with sigma of 0.02
 O23-C72 = O26-C76 = O25-C68 = O22-C64 = O27-C84 = O24-C80
 1.43 with sigma of 0.02
 C96-C101 = C99-C96 = C97-C96 = C100-C98 = C102-C100 = C103-C100
 1.54 with sigma of 0.02
 O33-C96 = O30-C100
 1.43 with sigma of 0.02
 O33-C99
 2.5 with sigma of 0.02
 O33-C97
 2.5 with sigma of 0.02
 C99-O33
 2.5 with sigma of 0.02
 C103-O30
 2.5 with sigma of 0.02
 C102-O30
 2.5 with sigma of 0.02
 O25-C68 = O22-C64
 1.43 with sigma of 0.02
 C51-C48 = C49-C48 = C50-C48
 1.54 with sigma of 0.02
 O16-C48 = O13-C32 = O14-C44 = O11-C36 = O15-C40 = O12-C28
 1.43 with sigma of 0.02
 O33-C100 = O30-C96
 1.43 with sigma of 0.02
 C99-C96 = C97-C96 = C96-C98 = C102-C100 = C100-C101 = C103-C100
 1.54 with sigma of 0.02
 C101-O33
 2.5 with sigma of 0.02
 C102-O33
 2.5 with sigma of 0.02
 C103-O33
 2.5 with sigma of 0.02
 C99-O30
 2.5 with sigma of 0.02
 C98-O30
 2.5 with sigma of 0.02
 C97-O30
 2.5 with sigma of 0.02
 C45-C44 = C47-C44 = C46-C44 = C38-C36 = C37-C36 = C39-C36
 1.54 with sigma of 0.02
 K1-C9
 3.7 with sigma of 0.02
 C98-C102 \\sim C102-C97 \\sim C98-C97
 with sigma of 0.02
 C90-C89 \\sim C89-C91 \\sim C90-C91
 with sigma of 0.02
 C106-C105 \\sim C105-C107 \\sim C106-C107
 with sigma of 0.02
 Si7-O29 \\sim Si7-O32
 with sigma of 0.02
 Si7-O31 \\sim Si7-O34
 with sigma of 0.02
 O29-C88 \\sim O32-C92
 with sigma of 0.02
 C88-C91 \\sim C92-C95
 with sigma of 0.02
 C88-C90 \\sim C92-C94
 with sigma of 0.02
 C88-C89 \\sim C92-C93
 with sigma of 0.02
 C107-C104 \\sim C111-C108
 with sigma of 0.02
 C98-C100 \\sim C101-C96
 with sigma of 0.02
 C100-C102 \\sim C96-C99
 with sigma of 0.02
 C100-C97 \\sim C96-C103
 with sigma of 0.02
 C105-C104 \\sim C109-C108
 with sigma of 0.02
 O31-C104 \\sim O34-C108
 with sigma of 0.02
 C104-C106 \\sim C108-C110
 with sigma of 0.02
 Si7-C88 \\sim Si7-C92
 with sigma of 0.02
 Si7-C100 \\sim Si7-C96
 with sigma of 0.02
 Si7-C104 \\sim Si7-C108
 with sigma of 0.02
 O29-C91 \\sim O32-C95
 with sigma of 0.02
 O29-C90 \\sim O32-C94
 with sigma of 0.02
 O29-C89 \\sim O32-C93
 with sigma of 0.02
 C107-C105 \\sim C111-C109
 with sigma of 0.02
 C107-O31 \\sim C111-O34
 with sigma of 0.02
 C107-C106 \\sim C111-C110
 with sigma of 0.02
 C98-C102 \\sim C101-C99
 with sigma of 0.02
 C98-C97 \\sim C101-C103
 with sigma of 0.02
 C91-C90 \\sim C95-C94
 with sigma of 0.02
 C91-C89 \\sim C95-C93
 with sigma of 0.02
 C90-C89 \\sim C94-C93
 with sigma of 0.02
 C105-O31 \\sim C109-O34
 with sigma of 0.02
 C105-C106 \\sim C109-C110
 with sigma of 0.02
 O31-C106 \\sim O34-C110
 with sigma of 0.02
 C102-C97 \\sim C99-C103
 with sigma of 0.02
 Si7-O31 \\sim Si7-O34 \\sim Si7-O29 \\sim Si7-O32 \\sim Si7-O33
 with sigma of 0.02
 Si7-O30 \\sim Si7-O33 \\sim Si7-O31 \\sim Si7-O34 \\sim Si7-O29 \\sim Si7-O32
 with sigma of 0.02
 O30-O29 \\sim O29-O31
 with sigma of 0.02
 O33-O32 \\sim O32-O34
 with sigma of 0.02
 C67-C65 \\sim C65-C66 \\sim C66-C67
 with sigma of 0.02
 Si6-O22 \\sim Si6-O25
 with sigma of 0.02
 Si6-O23 \\sim Si6-O26
 with sigma of 0.02
 Si6-O24 \\sim Si6-O27
 with sigma of 0.02
 O22-C64 \\sim O25-C68
 with sigma of 0.02
 O23-C72 \\sim O26-C76
 with sigma of 0.02
 C72-C75 \\sim C76-C78
 with sigma of 0.02
 C72-C73 \\sim C76-C77
 with sigma of 0.02
 C72-C74 \\sim C76-C79
 with sigma of 0.02
 C64-C66 \\sim C68-C71
 with sigma of 0.02
 C64-C65 \\sim C68-C69
 with sigma of 0.02
 C64-C67 \\sim C68-C70
 with sigma of 0.02
 Si6-C72 \\sim Si6-C76
 with sigma of 0.02
 Si6-C64 \\sim Si6-C68
 with sigma of 0.02
 O22-C66 \\sim O25-C71
 with sigma of 0.02
 O22-C65 \\sim O25-C69
 with sigma of 0.02
 O22-C67 \\sim O25-C70
 with sigma of 0.02
 O23-C75 \\sim O26-C78
 with sigma of 0.02
 O23-C73 \\sim O26-C77
 with sigma of 0.02
 O23-C74 \\sim O26-C79
 with sigma of 0.02
 C75-C73 \\sim C78-C77
 with sigma of 0.02
 C75-C74 \\sim C78-C79
 with sigma of 0.02
 C73-C74 \\sim C77-C79
 with sigma of 0.02
 C66-C65 \\sim C71-C69
 with sigma of 0.02
 C66-C67 \\sim C71-C70
 with sigma of 0.02
 C65-C67 \\sim C69-C70
 with sigma of 0.02
 C87-C86 \\sim C86-C85 \\sim C87-C85
 with sigma of 0.02
 O26-O25 \\sim O25-O27
 with sigma of 0.02
 O23-O22 \\sim O22-O24
 with sigma of 0.02
 Si6-O22 \\sim Si6-O25 \\sim Si6-O27 \\sim Si6-O24 \\sim Si6-O26 \\sim Si6-O23
 with sigma of 0.02
 C99-C101 \\sim C101-C97 \\sim C97-C99
 with sigma of 0.02
 C103-C98 \\sim C98-C102 \\sim C103-C102
 with sigma of 0.02
 Si3-O11 \\sim Si4-O14
 with sigma of 0.02
 Si3-O13 \\sim Si4-O16
 with sigma of 0.02
 Si3-O12 \\sim Si4-O15
 with sigma of 0.02
 O11-C36 \\sim O14-C44
 with sigma of 0.02
 O13-C32 \\sim O16-C48
 with sigma of 0.02
 O12-C28 \\sim O15-C40
 with sigma of 0.02
 C30-C28 \\sim C41-C40
 with sigma of 0.02
 C28-C31 \\sim C40-C43
 with sigma of 0.02
 C28-C29 \\sim C40-C42
 with sigma of 0.02
 C36-C39 \\sim C44-C47
 with sigma of 0.02
 C36-C37 \\sim C44-C46
 with sigma of 0.02
 C36-C38 \\sim C44-C45
 with sigma of 0.02
 C32-C34 \\sim C48-C51
 with sigma of 0.02
 C32-C35 \\sim C48-C49
 with sigma of 0.02
 C32-C33 \\sim C48-C50
 with sigma of 0.02
 Si3-C28 \\sim Si4-C40
 with sigma of 0.02
 Si3-C36 \\sim Si4-C44
 with sigma of 0.02
 Si3-C32 \\sim Si4-C48
 with sigma of 0.02
 O10-O11 \\sim O10-O14
 with sigma of 0.02
 O10-O13 \\sim O10-O16
 with sigma of 0.02
 O10-O12 \\sim O10-O15
 with sigma of 0.02
 O11-O13 \\sim O14-O16
 with sigma of 0.02
 O11-O12 \\sim O14-O15
 with sigma of 0.02
 O11-C39 \\sim O14-C47
 with sigma of 0.02
 O11-C37 \\sim O14-C46
 with sigma of 0.02
 O11-C38 \\sim O14-C45
 with sigma of 0.02
 O13-O12 \\sim O16-O15
 with sigma of 0.02
 O13-C34 \\sim O16-C51
 with sigma of 0.02
 O13-C35 \\sim O16-C49
 with sigma of 0.02
 O13-C33 \\sim O16-C50
 with sigma of 0.02
 O12-C30 \\sim O15-C41
 with sigma of 0.02
 O12-C31 \\sim O15-C43
 with sigma of 0.02
 O12-C29 \\sim O15-C42
 with sigma of 0.02
 C30-C31 \\sim C41-C43
 with sigma of 0.02
 C30-C29 \\sim C41-C42
 with sigma of 0.02
 C31-C29 \\sim C43-C42
 with sigma of 0.02
 C39-C37 \\sim C47-C46
 with sigma of 0.02
 C39-C38 \\sim C47-C45
 with sigma of 0.02
 C37-C38 \\sim C46-C45
 with sigma of 0.02
 C34-C35 \\sim C51-C49
 with sigma of 0.02
 C34-C33 \\sim C51-C50
 with sigma of 0.02
 C35-C33 \\sim C49-C50
 with sigma of 0.02
 C49-C51 \\sim C51-C50
 with sigma of 0.02
 Si3-O10 \\sim Si4-O10
 with sigma of 0.02
 Si4-O14 \\sim Si4-O15 \\sim Si4-O16 \\sim Si3-O13 \\sim Si3-O12 \\sim Si3-O11
 with sigma of 0.02
 C99-C98 \\sim C98-C97 \\sim C99-C97
 with sigma of 0.02
 C102-C101 \\sim C101-C103 \\sim C102-C103
 with sigma of 0.02
 C62-C60 \\sim C63-C60 \\sim C61-C60 \\sim C59-C56 \\sim C58-C56 \\sim C57-C56
\\sim C54-C52 \\sim C55-C52
 \\sim C53-C52
 with sigma of 0.02
 C62-C63 \\sim C63-C61 \\sim C61-C62
 with sigma of 0.02
 C59-C58 \\sim C58-C57 \\sim C57-C59
 with sigma of 0.02
 C54-C55 \\sim C55-C53 \\sim C53-C54
 with sigma of 0.02
 C19-C13 \\sim C15-C13 \\sim C18-C13 \\sim C16-C13 \\sim C17-C13 \\sim C14-C13
 with sigma of 0.02
 C19-C17 \\sim C17-C18 \\sim C18-C19
 with sigma of 0.02
 C15-C14 \\sim C14-C16 \\sim C15-C16
 with sigma of 0.02
 C45-C46 \\sim C46-C47 \\sim C45-C47
 with sigma of 0.02
 C38-C37 \\sim C37-C39 \\sim C38-C39
 with sigma of 0.02
3. Uiso/Uaniso restraints and constraints
Si7 \\sim O29 \\sim O30 \\sim O31 \\sim O32 \\sim O33 \\sim O34 \\sim C88 \\sim
C89 \\sim C90 \\sim C91 \\sim C92 \\sim C93 \\sim C94 \\sim C95 \\sim C96 \\sim
C97 \\sim C98 \\sim C99 \\sim C100 \\sim C101 \\sim C102 \\sim C103 \\sim C104
\\sim C105 \\sim C106 \\sim C107 \\sim C108 \\sim C109 \\sim C110 \\sim C111:
within 2A with sigma of 0.01 and sigma for terminal atoms of 0.02 within 2A
Si6 \\sim O21 \\sim O22 \\sim O23 \\sim O24 \\sim O25 \\sim O26 \\sim O27 \\sim
C64 \\sim C65 \\sim C66 \\sim C67 \\sim C68 \\sim C69 \\sim C70 \\sim C71 \\sim
C72 \\sim C73 \\sim C74 \\sim C75 \\sim C76 \\sim C77 \\sim C78 \\sim C79 \\sim
C80 \\sim C81 \\sim C82 \\sim C83 \\sim C84 \\sim C85 \\sim C86 \\sim C87:
within 2A with sigma of 0.01 and sigma for terminal atoms of 0.02 within 2A
Si3 \\sim Si4 \\sim O11 \\sim O12 \\sim O13 \\sim O14 \\sim O15 \\sim O16 \\sim
C28 \\sim C29 \\sim C30 \\sim C31 \\sim C32 \\sim C33 \\sim C34 \\sim C35 \\sim
C36 \\sim C37 \\sim C38 \\sim C39 \\sim C40 \\sim C41 \\sim C42 \\sim C43 \\sim
C44 \\sim C45 \\sim C46 \\sim C47 \\sim C48 \\sim C49 \\sim C50 \\sim C51:
within 2A with sigma of 0.01 and sigma for terminal atoms of 0.02 within 2A
Uanis(C63) \\sim Ueq, Uanis(C55) \\sim Ueq, Uanis(C53) \\sim Ueq, Uanis(C61)
\\sim Ueq: with sigma of 0.01 and sigma for terminal atoms of 0.02
4. Rigid body (RIGU) restrains
 All non-hydrogen atoms
 with sigma for 1-2 distances of 0.001 and sigma for 1-3 distances of 0.001
 O22, O23, O24, C64, C65, C66, C67, C72, C73, C74, C75, C80, C81, C82, C83
 with sigma for 1-2 distances of 0.004 and sigma for 1-3 distances of 0.004
 O25, O26, O27, C68, C69, C70, C71, C76, C77, C78, C79
 with sigma for 1-2 distances of 0.004 and sigma for 1-3 distances of 0.004
5. Others
 Sof(O32)=Sof(O33)=Sof(O34)=Sof(C92)=Sof(C93)=Sof(H93A)=Sof(H93B)=Sof(H93C)=
 Sof(C94)=Sof(H94A)=Sof(H94B)=Sof(H94C)=Sof(C95)=Sof(H95A)=Sof(H95B)=Sof(H95C)=
 Sof(C100)=Sof(C101)=Sof(H10D)=Sof(H10E)=Sof(H10F)=Sof(C102)=Sof(H10G)=
 Sof(H10H)=Sof(H10I)=Sof(C103)=Sof(H10J)=Sof(H10K)=Sof(H10L)=Sof(C108)=
 Sof(C109)=Sof(H10V)=Sof(H10W)=Sof(H10X)=Sof(C110)=Sof(H11D)=Sof(H11E)=
 Sof(H11F)=Sof(C111)=Sof(H11G)=Sof(H11H)=Sof(H11I)=1-FVAR(1)
 Sof(O29)=Sof(O30)=Sof(O31)=Sof(C88)=Sof(C89)=Sof(H89A)=Sof(H89B)=Sof(H89C)=
 Sof(C90)=Sof(H90A)=Sof(H90B)=Sof(H90C)=Sof(C91)=Sof(H91A)=Sof(H91B)=Sof(H91C)=
 Sof(C96)=Sof(C97)=Sof(H97A)=Sof(H97B)=Sof(H97C)=Sof(C98)=Sof(H98A)=Sof(H98B)=
 Sof(H98C)=Sof(C99)=Sof(H99A)=Sof(H99B)=Sof(H99C)=Sof(C104)=Sof(C105)=Sof(H10M)=
 Sof(H10N)=Sof(H10O)=Sof(C106)=Sof(H10P)=Sof(H10Q)=Sof(H10R)=Sof(C107)=
 Sof(H10S)=Sof(H10T)=Sof(H10U)=FVAR(1)
 Sof(O25)=Sof(O26)=Sof(O27)=Sof(C68)=Sof(C69)=Sof(H69A)=Sof(H69B)=Sof(H69C)=
 Sof(C70)=Sof(H70A)=Sof(H70B)=Sof(H70C)=Sof(C71)=Sof(H71A)=Sof(H71B)=Sof(H71C)=
 Sof(C76)=Sof(C77)=Sof(H77A)=Sof(H77B)=Sof(H77C)=Sof(C78)=Sof(H78A)=Sof(H78B)=
 Sof(H78C)=Sof(C79)=Sof(H79A)=Sof(H79B)=Sof(H79C)=Sof(C84)=Sof(C85)=Sof(H85A)=
 Sof(H85B)=Sof(H85C)=Sof(C86)=Sof(H86A)=Sof(H86B)=Sof(H86C)=Sof(C87)=Sof(H87A)=
 Sof(H87B)=Sof(H87C)=1-FVAR(2)
 Sof(O22)=Sof(O23)=Sof(O24)=Sof(C64)=Sof(C65)=Sof(H65A)=Sof(H65B)=Sof(H65C)=
 Sof(C66)=Sof(H66A)=Sof(H66B)=Sof(H66C)=Sof(C67)=Sof(H67A)=Sof(H67B)=Sof(H67C)=
 Sof(C72)=Sof(C73)=Sof(H73A)=Sof(H73B)=Sof(H73C)=Sof(C74)=Sof(H74A)=Sof(H74B)=
 Sof(H74C)=Sof(C75)=Sof(H75A)=Sof(H75B)=Sof(H75C)=Sof(C80)=Sof(C81)=Sof(H81A)=
 Sof(H81B)=Sof(H81C)=Sof(C82)=Sof(H82A)=Sof(H82B)=Sof(H82C)=Sof(C83)=Sof(H83A)=
 Sof(H83B)=Sof(H83C)=FVAR(2)
 Sof(Si4)=Sof(O14)=Sof(O15)=Sof(O16)=Sof(C40)=Sof(C41)=Sof(H41A)=Sof(H41B)=
 Sof(H41C)=Sof(C42)=Sof(H42A)=Sof(H42B)=Sof(H42C)=Sof(C43)=Sof(H43A)=Sof(H43B)=
 Sof(H43C)=Sof(C44)=Sof(C45)=Sof(H45A)=Sof(H45B)=Sof(H45C)=Sof(C46)=Sof(H46A)=
 Sof(H46B)=Sof(H46C)=Sof(C47)=Sof(H47A)=Sof(H47B)=Sof(H47C)=Sof(C48)=Sof(C49)=
 Sof(H49A)=Sof(H49B)=Sof(H49C)=Sof(C50)=Sof(H50A)=Sof(H50B)=Sof(H50C)=Sof(C51)=
 Sof(H51A)=Sof(H51B)=Sof(H51C)=1-FVAR(3)
 Sof(Si3)=Sof(O11)=Sof(O12)=Sof(O13)=Sof(C28)=Sof(C29)=Sof(H29A)=Sof(H29B)=
 Sof(H29C)=Sof(C30)=Sof(H30A)=Sof(H30B)=Sof(H30C)=Sof(C31)=Sof(H31A)=Sof(H31B)=
 Sof(H31C)=Sof(C32)=Sof(C33)=Sof(H33A)=Sof(H33B)=Sof(H33C)=Sof(C34)=Sof(H34A)=
 Sof(H34B)=Sof(H34C)=Sof(C35)=Sof(H35A)=Sof(H35B)=Sof(H35C)=Sof(C36)=Sof(C37)=
 Sof(H37A)=Sof(H37B)=Sof(H37C)=Sof(C38)=Sof(H38A)=Sof(H38B)=Sof(H38C)=Sof(C39)=
 Sof(H39A)=Sof(H39B)=Sof(H39C)=FVAR(3)
 Sof(C17)=Sof(H17A)=Sof(H17B)=Sof(H17C)=Sof(C18)=Sof(H18A)=Sof(H18B)=Sof(H18C)=
 Sof(C19)=Sof(H19A)=Sof(H19B)=Sof(H19C)=1-FVAR(4)
 Sof(C14)=Sof(H14A)=Sof(H14B)=Sof(H14C)=Sof(C15)=Sof(H15A)=Sof(H15B)=Sof(H15C)=
 Sof(C16)=Sof(H16A)=Sof(H16B)=Sof(H16C)=FVAR(4)
 Fixed X: U1(0.118131) U2(0.18205)
 Fixed Y: U1(0.55823) U2(0.44234)
 Fixed Z: U1(0.369821) U2(0.41286)
6.a Me refined with riding coordinates:
 C17(H17A,H17B,H17C), C29(H29A,H29B,H29C), C30(H30A,H30B,H30C), C31(H31A,H31B,
 H31C), C33(H33A,H33B,H33C), C34(H34A,H34B,H34C), C35(H35A,H35B,H35C), C37(H37A,
 H37B,H37C), C38(H38A,H38B,H38C), C39(H39A,H39B,H39C), C41(H41A,H41B,H41C),
 C42(H42A,H42B,H42C), C43(H43A,H43B,H43C), C45(H45A,H45B,H45C), C46(H46A,H46B,
 H46C), C47(H47A,H47B,H47C), C49(H49A,H49B,H49C), C50(H50A,H50B,H50C), C51(H51A,
 H51B,H51C), C65(H65A,H65B,H65C), C66(H66A,H66B,H66C), C67(H67A,H67B,H67C),
 C69(H69A,H69B,H69C), C70(H70A,H70B,H70C), C71(H71A,H71B,H71C), C73(H73A,H73B,
 H73C), C74(H74A,H74B,H74C), C75(H75A,H75B,H75C), C77(H77A,H77B,H77C), C78(H78A,
 H78B,H78C), C79(H79A,H79B,H79C), C81(H81A,H81B,H81C), C82(H82A,H82B,H82C),
 C83(H83A,H83B,H83C), C85(H85A,H85B,H85C), C86(H86A,H86B,H86C), C87(H87A,H87B,
 H87C), C89(H89A,H89B,H89C), C90(H90A,H90B,H90C), C91(H91A,H91B,H91C), C93(H93A,
 H93B,H93C), C94(H94A,H94B,H94C), C95(H95A,H95B,H95C), C97(H97A,H97B,H97C),
 C98(H98A,H98B,H98C), C99(H99A,H99B,H99C), C101(H10D,H10E,H10F), C102(H10G,H10H,
 H10I), C103(H10J,H10K,H10L), C105(H10M,H10N,H10O), C106(H10P,H10Q,H10R),
 C107(H10S,H10T,H10U), C109(H10V,H10W,H10X), C110(H11D,H11E,H11F), C111(H11G,
 H11H,H11I)
6.b Idealised Me refined as rotating group:
 C2(H2A,H2B,H2C), C3(H3A,H3B,H3C), C4(H4A,H4B,H4C), C6(H6A,H6B,H6C), C7(H7A,
 H7B,H7C), C8(H8A,H8B,H8C), C10(H10A,H10B,H10C), C11(H11A,H11B,H11C), C12(H12A,
 H12B,H12C), C14(H14A,H14B,H14C), C15(H15A,H15B,H15C), C16(H16A,H16B,H16C),
 C18(H18A,H18B,H18C), C19(H19A,H19B,H19C), C21(H21A,H21B,H21C), C22(H22A,H22B,
 H22C), C23(H23A,H23B,H23C), C25(H25A,H25B,H25C), C26(H26A,H26B,H26C), C27(H27A,
 H27B,H27C), C53(H53A,H53B,H53C), C54(H54A,H54B,H54C), C55(H55A,H55B,H55C),
 C57(H57A,H57B,H57C), C58(H58A,H58B,H58C), C59(H59A,H59B,H59C), C61(H61A,H61B,
 H61C), C62(H62A,H62B,H62C), C63(H63A,H63B,H63C)
;
_smtbx_masks_special_details
;
A solvent mask was calculated and 94 electrons were 
found in a volume of 570\%A^3^ in 4 voids per unit cell. 
This is consistent with the presence of 
1.1[C4H8O] per Asymmetric Unit 
which account for 88 electrons 
per unit cell.
;
_smtbx_masks_void_probe_radius 1.2
_smtbx_masks_void_truncation_radius 1.2
_olex2_submission_special_instructions 'No special instructions were received'
_oxdiff_exptl_absorpt_empirical_details
;
Empirical correction (ABSPACK) includes:
- Absorption correction using spherical harmonics
- Frame scaling
- B-factor correction
;
_oxdiff_exptl_absorpt_empirical_full_max 4.734
_oxdiff_exptl_absorpt_empirical_full_min 0.145
_oxdiff_twin_integration_method simultaneous
_oxdiff_twin_items 2

loop_
_space_group_symop_operation_xyz
'x, y, z'
'-x, y+1/2, -z'

loop_
_atom_site_label
_atom_site_type_symbol
_atom_site_fract_x
_atom_site_fract_y
_atom_site_fract_z
_atom_site_U_iso_or_equiv
_atom_site_adp_type
_atom_site_occupancy
_atom_site_site_symmetry_order
_atom_site_calc_flag
_atom_site_refinement_flags_posn
_atom_site_refinement_flags_adp
_atom_site_refinement_flags_occupancy
_atom_site_disorder_assembly
_atom_site_disorder_group
U1 U 0.118131 0.558230 0.369821 0.03137(11) Uani 1 1 d . . . . .
U2 U 0.182050 0.442340 0.412860 0.04392(15) Uani 1 1 d . . . . .
K1 K 0.1714(3) 0.66850(9) 0.3360(2) 0.0504(7) Uani 1 1 d D . . . .
Si1 Si -0.0736(3) 0.65019(12) 0.3509(3) 0.0451(8) Uani 1 1 d . . . . .
Si2 Si 0.1345(3) 0.60233(10) 0.1288(3) 0.0357(7) Uani 1 1 d . . . . .
Si3 Si 0.3562(7) 0.6225(3) 0.5735(7) 0.0666(15) Uani 0.701(13) 1 d D U P A 1
Si4 Si 0.3527(17) 0.6245(7) 0.5750(16) 0.069(2) Uani 0.299(13) 1 d D U P A 2
Si5 Si -0.0516(3) 0.46493(12) 0.4102(3) 0.0507(9) Uani 1 1 d . . . . .
Si6 Si 0.1965(3) 0.36572(12) 0.2167(3) 0.0523(9) Uani 1 1 d D U . . .
Si7 Si 0.4016(3) 0.40096(13) 0.6740(3) 0.0529(9) Uani 1 1 d D U . . .
O1 O 0.2154(7) 0.5080(3) 0.3797(8) 0.051(2) Uani 1 1 d . . . . .
O2 O 0.0031(6) 0.6098(3) 0.3632(7) 0.0411(15) Uani 1 1 d . . . . .
O3 O -0.1969(7) 0.6446(3) 0.2558(8) 0.0542(19) Uani 1 1 d . . . . .
O4 O -0.0869(8) 0.6609(3) 0.4563(8) 0.057(2) Uani 1 1 d . . . . .
O5 O -0.0214(8) 0.6910(3) 0.3190(8) 0.0571(17) Uani 1 1 d . . . . .
O6 O 0.1190(7) 0.5884(2) 0.2295(6) 0.0365(15) Uani 1 1 d . . . . .
O7 O 0.0310(7) 0.5919(3) 0.0143(7) 0.0496(19) Uani 1 1 d . . . . .
O8 O 0.2408(7) 0.5812(3) 0.1251(7) 0.0464(18) Uani 1 1 d . . . . .
O9 O 0.1608(7) 0.6541(2) 0.1452(7) 0.0449(16) Uani 1 1 d . . . . .
O10 O 0.2523(7) 0.5993(3) 0.4839(7) 0.0484(16) Uani 1 1 d D . . . .
O11 O 0.3413(12) 0.6728(4) 0.5342(11) 0.070(2) Uani 0.701(13) 1 d D U P A 1
O12 O 0.4703(9) 0.6032(6) 0.5878(13) 0.080(3) Uani 0.701(13) 1 d D U P A 1
O13 O 0.3630(14) 0.6237(6) 0.6923(9) 0.078(3) Uani 0.701(13) 1 d D U P A 1
O14 O 0.319(2) 0.6747(6) 0.542(2) 0.070(3) Uani 0.299(13) 1 d D U P A 2
O15 O 0.4711(16) 0.6164(12) 0.582(3) 0.079(3) Uani 0.299(13) 1 d D U P A 2
O16 O 0.367(3) 0.6150(10) 0.6946(15) 0.078(3) Uani 0.299(13) 1 d D U P A 2
O17 O 0.0359(8) 0.4968(3) 0.4022(7) 0.048(2) Uani 1 1 d . . . . .
O18 O -0.0583(9) 0.4661(3) 0.5210(9) 0.074(3) Uani 1 1 d . . . . .
O19 O -0.1789(9) 0.4697(4) 0.3146(10) 0.078(3) Uani 1 1 d . . . . .
O20 O 0.0064(9) 0.4182(3) 0.4131(9) 0.073(2) Uani 1 1 d . . . . .
O21 O 0.1760(8) 0.4019(3) 0.2834(7) 0.0562(19) Uani 1 1 d . U . . .
O22 O 0.1425(11) 0.3799(5) 0.0936(10) 0.067(3) Uani 0.618(9) 1 d D U P B 1
O23 O 0.1494(14) 0.3207(4) 0.2322(13) 0.059(3) Uani 0.618(9) 1 d D U P B 1
O24 O 0.3273(10) 0.3566(5) 0.2599(12) 0.060(2) Uani 0.618(9) 1 d D U P B 1
O25 O 0.0972(18) 0.3582(7) 0.0977(12) 0.066(3) Uani 0.382(9) 1 d D U P B 2
O26 O 0.196(2) 0.3199(5) 0.2708(18) 0.056(3) Uani 0.382(9) 1 d D U P B 2
O27 O 0.2991(16) 0.3748(8) 0.196(2) 0.063(3) Uani 0.382(9) 1 d D U P B 2
O28 O 0.3141(10) 0.4185(4) 0.5608(8) 0.081(3) Uani 1 1 d . . . . .
O29 O 0.4006(14) 0.3511(4) 0.6929(14) 0.059(2) Uani 0.524(7) 1 d D U P C 1
O30 O 0.5316(13) 0.4099(6) 0.7300(17) 0.086(3) Uani 0.524(7) 1 d D U P C 1
O31 O 0.3795(19) 0.4226(5) 0.7667(13) 0.074(3) Uani 0.524(7) 1 d D U P C 1
O32 O 0.4460(16) 0.3551(4) 0.6639(17) 0.069(3) Uani 0.476(7) 1 d D U P C 2
O33 O 0.4930(13) 0.4357(6) 0.7101(17) 0.081(3) Uani 0.476(7) 1 d D U P C 2
O34 O 0.3426(17) 0.3942(8) 0.7469(14) 0.074(3) Uani 0.476(7) 1 d D U P C 2
C1 C -0.2979(12) 0.6291(5) 0.2492(13) 0.064(3) Uani 1 1 d . . . . .
C2 C -0.2725(12) 0.5903(5) 0.3281(12) 0.064(3) Uani 1 1 d . . . . .
H2A H -0.341264 0.579384 0.323063 0.096 Uiso 1 1 calc R U . . .
H2B H -0.224353 0.600027 0.401307 0.096 Uiso 1 1 calc R U . . .
H2C H -0.236160 0.567377 0.309287 0.096 Uiso 1 1 calc R U . . .
C3 C -0.3669(13) 0.6130(6) 0.1306(13) 0.076(4) Uani 1 1 d . . . . .
H3A H -0.321308 0.594302 0.112179 0.113 Uiso 1 1 calc R U . . .
H3B H -0.391379 0.637887 0.082366 0.113 Uiso 1 1 calc R U . . .
H3C H -0.430882 0.596900 0.123492 0.113 Uiso 1 1 calc R U . . .
C4 C -0.3535(14) 0.6639(5) 0.2784(15) 0.082(4) Uani 1 1 d . . . . .
H4A H -0.429744 0.655519 0.255678 0.123 Uiso 1 1 calc R U . . .
H4B H -0.352311 0.690711 0.242745 0.123 Uiso 1 1 calc R U . . .
H4C H -0.315091 0.668128 0.355985 0.123 Uiso 1 1 calc R U . . .
C5 C -0.0134(14) 0.6701(5) 0.5655(12) 0.068(3) Uani 1 1 d . . . . .
C6 C -0.0734(17) 0.6560(5) 0.6255(15) 0.086(4) Uani 1 1 d . . . . .
H6A H -0.032062 0.665105 0.700238 0.129 Uiso 1 1 calc R U . . .
H6B H -0.080780 0.624561 0.622169 0.129 Uiso 1 1 calc R U . . .
H6C H -0.146455 0.669200 0.592968 0.129 Uiso 1 1 calc R U . . .
C7 C 0.0035(18) 0.7171(5) 0.5795(15) 0.091(5) Uani 1 1 d . . . . .
H7A H -0.063643 0.730843 0.571880 0.137 Uiso 1 1 calc R U . . .
H7B H 0.021101 0.728515 0.525041 0.137 Uiso 1 1 calc R U . . .
H7C H 0.064134 0.723245 0.650661 0.137 Uiso 1 1 calc R U . . .
C8 C 0.0944(14) 0.6460(6) 0.6051(14) 0.084(4) Uani 1 1 d . . . . .
H8A H 0.145567 0.655730 0.677460 0.125 Uiso 1 1 calc R U . . .
H8B H 0.125757 0.651804 0.557314 0.125 Uiso 1 1 calc R U . . .
H8C H 0.081389 0.615035 0.606046 0.125 Uiso 1 1 calc R U . . .
C9 C -0.0679(14) 0.7321(5) 0.2654(15) 0.079(3) Uani 1 1 d D . . . .
C10 C -0.1544(17) 0.7481(5) 0.2935(17) 0.094(5) Uani 1 1 d . . . . .
H10A H -0.208865 0.725403 0.278833 0.140 Uiso 1 1 calc R U . . .
H10B H -0.190576 0.773570 0.250294 0.140 Uiso 1 1 calc R U . . .
H10C H -0.119734 0.755733 0.369395 0.140 Uiso 1 1 calc R U . . .
C11 C 0.0290(17) 0.7633(5) 0.3028(18) 0.095(5) Uani 1 1 d . . . . .
H11A H 0.065589 0.765364 0.380928 0.143 Uiso 1 1 calc R U . . .
H11B H 0.002379 0.791790 0.271720 0.143 Uiso 1 1 calc R U . . .
H11C H 0.081143 0.752620 0.279771 0.143 Uiso 1 1 calc R U . . .
C12 C -0.1146(16) 0.7220(6) 0.1434(15) 0.089(4) Uani 1 1 d . . . . .
H12A H -0.054309 0.713529 0.129357 0.133 Uiso 1 1 calc R U . . .
H12B H -0.150742 0.747695 0.101395 0.133 Uiso 1 1 calc R U . . .
H12C H -0.167775 0.698402 0.123124 0.133 Uiso 1 1 calc R U . . .
C13 C -0.0855(12) 0.5940(4) -0.0311(10) 0.058(3) Uani 1 1 d D . . . .
C14 C -0.1268(19) 0.6063(8) 0.0466(18) 0.062(6) Uani 0.60(2) 1 d D . P D 1
H14A H -0.122714 0.581211 0.090254 0.093 Uiso 0.60(2) 1 calc R U P D 1
H14B H -0.203053 0.616025 0.006851 0.093 Uiso 0.60(2) 1 calc R U P D 1
H14C H -0.081287 0.629556 0.092984 0.093 Uiso 0.60(2) 1 calc R U P D 1
C15 C -0.141(2) 0.5544(8) -0.088(2) 0.099(9) Uani 0.60(2) 1 d D . P D 1
H15A H -0.086081 0.533792 -0.086181 0.148 Uiso 0.60(2) 1 calc R U P D 1
H15B H -0.192135 0.561367 -0.162978 0.148 Uiso 0.60(2) 1 calc R U P D 1
H15C H -0.181294 0.541587 -0.054382 0.148 Uiso 0.60(2) 1 calc R U P D 1
C16 C -0.124(2) 0.6301(9) -0.112(2) 0.087(8) Uani 0.60(2) 1 d D . P D 1
H16A H -0.061495 0.649165 -0.097983 0.131 Uiso 0.60(2) 1 calc R U P D 1
H16B H -0.181330 0.646636 -0.107498 0.131 Uiso 0.60(2) 1 calc R U P D 1
H16C H -0.152255 0.617993 -0.184373 0.131 Uiso 0.60(2) 1 calc R U P D 1
C17 C -0.111(3) 0.6330(10) 0.013(3) 0.064(7) Uani 0.40(2) 1 d D . P D 2
H17A H -0.190996 0.635596 -0.016144 0.096 Uiso 0.40(2) 1 calc R U P D 2
H17B H -0.076981 0.630683 0.091211 0.096 Uiso 0.40(2) 1 calc R U P D 2
H17C H -0.082996 0.658588 -0.006130 0.096 Uiso 0.40(2) 1 calc R U P D 2
C18 C -0.134(4) 0.5921(14) -0.1494(18) 0.094(10) Uani 0.40(2) 1 d D . P D 2
H18A H -0.106090 0.615951 -0.174333 0.142 Uiso 0.40(2) 1 calc R U P D 2
H18B H -0.214400 0.594363 -0.181465 0.142 Uiso 0.40(2) 1 calc R U P D 2
H18C H -0.114964 0.564651 -0.170243 0.142 Uiso 0.40(2) 1 calc R U P D 2
C19 C -0.110(3) 0.5529(10) 0.014(3) 0.087(9) Uani 0.40(2) 1 d D . P D 2
H19A H -0.113374 0.528184 -0.030721 0.131 Uiso 0.40(2) 1 calc R U P D 2
H19B H -0.181317 0.555983 0.012815 0.131 Uiso 0.40(2) 1 calc R U P D 2
H19C H -0.052695 0.548207 0.087036 0.131 Uiso 0.40(2) 1 calc R U P D 2
C20 C 0.2594(12) 0.5396(5) 0.0951(12) 0.056(3) Uani 1 1 d . . . . .
C21 C 0.2135(15) 0.5067(5) 0.1394(14) 0.069(4) Uani 1 1 d . . . . .
H21A H 0.230598 0.514753 0.212369 0.104 Uiso 1 1 calc R U . . .
H21B H 0.245890 0.478534 0.140336 0.104 Uiso 1 1 calc R U . . .
H21C H 0.133699 0.505176 0.094649 0.104 Uiso 1 1 calc R U . . .
C22 C 0.3814(12) 0.5347(6) 0.1418(15) 0.079(4) Uani 1 1 d . . . . .
H22A H 0.408994 0.555449 0.108234 0.118 Uiso 1 1 calc R U . . .
H22B H 0.398598 0.505390 0.128853 0.118 Uiso 1 1 calc R U . . .
H22C H 0.416347 0.540080 0.218953 0.118 Uiso 1 1 calc R U . . .
C23 C 0.2027(15) 0.5372(6) -0.0279(13) 0.084(4) Uani 1 1 d . . . . .
H23A H 0.123157 0.539890 -0.056403 0.125 Uiso 1 1 calc R U . . .
H23B H 0.219472 0.509414 -0.049798 0.125 Uiso 1 1 calc R U . . .
H23C H 0.229417 0.560594 -0.055729 0.125 Uiso 1 1 calc R U . . .
C24 C 0.2068(11) 0.6826(4) 0.0957(11) 0.053(2) Uani 1 1 d . . . . .
C25 C 0.1746(14) 0.7273(4) 0.1101(13) 0.065(4) Uani 1 1 d . . . . .
H25A H 0.211989 0.734777 0.186148 0.098 Uiso 1 1 calc R U . . .
H25B H 0.095030 0.728523 0.082929 0.098 Uiso 1 1 calc R U . . .
H25C H 0.195737 0.747773 0.070555 0.098 Uiso 1 1 calc R U . . .
C26 C 0.3336(12) 0.6782(5) 0.1554(13) 0.073(4) Uani 1 1 d . . . . .
H26A H 0.366569 0.703281 0.139479 0.110 Uiso 1 1 calc R U . . .
H26B H 0.355119 0.651934 0.131901 0.110 Uiso 1 1 calc R U . . .
H26C H 0.359346 0.676743 0.232521 0.110 Uiso 1 1 calc R U . . .
C27 C 0.1659(13) 0.6713(5) -0.0193(11) 0.064(3) Uani 1 1 d . . . . .
H27A H 0.086245 0.667005 -0.053792 0.096 Uiso 1 1 calc R U . . .
H27B H 0.201391 0.644701 -0.024305 0.096 Uiso 1 1 calc R U . . .
H27C H 0.183133 0.694714 -0.055125 0.096 Uiso 1 1 calc R U . . .
C28 C 0.5080(16) 0.5917(9) 0.5125(17) 0.082(3) Uani 0.701(13) 1 d D U P A 1
C29 C 0.6315(16) 0.5958(11) 0.573(2) 0.090(5) Uani 0.701(13) 1 d D U P A 1
H29A H 0.659878 0.579965 0.640071 0.135 Uiso 0.701(13) 1 calc R U P A 1
H29B H 0.662978 0.583917 0.529224 0.135 Uiso 0.701(13) 1 calc R U P A 1
H29C H 0.651598 0.626297 0.587373 0.135 Uiso 0.701(13) 1 calc R U P A 1
C30 C 0.453(2) 0.6124(11) 0.4137(17) 0.088(5) Uani 0.701(13) 1 d D U P A 1
H30A H 0.483048 0.602925 0.367201 0.132 Uiso 0.701(13) 1 calc R U P A 1
H30B H 0.374545 0.605211 0.380440 0.132 Uiso 0.701(13) 1 calc R U P A 1
H30C H 0.461906 0.643667 0.424056 0.132 Uiso 0.701(13) 1 calc R U P A 1
C31 C 0.483(2) 0.5426(9) 0.493(2) 0.091(5) Uani 0.701(13) 1 d D U P A 1
H31A H 0.520133 0.527083 0.560453 0.137 Uiso 0.701(13) 1 calc R U P A 1
H31B H 0.403196 0.538041 0.461287 0.137 Uiso 0.701(13) 1 calc R U P A 1
H31C H 0.508140 0.531959 0.443266 0.137 Uiso 0.701(13) 1 calc R U P A 1
C32 C 0.4115(17) 0.5943(8) 0.7804(15) 0.089(4) Uani 0.701(13) 1 d D U P A 1
C33 C 0.5314(16) 0.5964(10) 0.8344(18) 0.091(6) Uani 0.701(13) 1 d D U P A 1
H33A H 0.561273 0.575899 0.893912 0.137 Uiso 0.701(13) 1 calc R U P A 1
H33B H 0.558114 0.589090 0.783601 0.137 Uiso 0.701(13) 1 calc R U P A 1
H33C H 0.555135 0.625609 0.861694 0.137 Uiso 0.701(13) 1 calc R U P A 1
C34 C 0.366(2) 0.5481(8) 0.733(2) 0.105(6) Uani 0.701(13) 1 d D U P A 1
H34A H 0.396859 0.526694 0.790692 0.157 Uiso 0.701(13) 1 calc R U P A 1
H34B H 0.285845 0.548057 0.701606 0.157 Uiso 0.701(13) 1 calc R U P A 1
H34C H 0.387169 0.541001 0.678333 0.157 Uiso 0.701(13) 1 calc R U P A 1
C35 C 0.3736(19) 0.6097(10) 0.8567(15) 0.097(5) Uani 0.701(13) 1 d D U P A 1
H35A H 0.403660 0.590980 0.919840 0.146 Uiso 0.701(13) 1 calc R U P A 1
H35B H 0.398901 0.639268 0.878405 0.146 Uiso 0.701(13) 1 calc R U P A 1
H35C H 0.293257 0.608852 0.822146 0.146 Uiso 0.701(13) 1 calc R U P A 1
C36 C 0.3877(16) 0.7125(6) 0.5915(15) 0.088(3) Uani 0.701(13) 1 d D U P A 1
C37 C 0.3250(17) 0.7282(8) 0.6510(17) 0.089(5) Uani 0.701(13) 1 d D U P A 1
H37A H 0.357946 0.755023 0.689026 0.134 Uiso 0.701(13) 1 calc R U P A 1
H37B H 0.247904 0.733275 0.599363 0.134 Uiso 0.701(13) 1 calc R U P A 1
H37C H 0.329471 0.706181 0.702420 0.134 Uiso 0.701(13) 1 calc R U P A 1
C38 C 0.367(2) 0.7448(7) 0.4995(16) 0.090(4) Uani 0.701(13) 1 d D U P A 1
H38A H 0.395520 0.773217 0.529946 0.136 Uiso 0.701(13) 1 calc R U P A 1
H38B H 0.404016 0.734521 0.459790 0.136 Uiso 0.701(13) 1 calc R U P A 1
H38C H 0.287816 0.746927 0.451147 0.136 Uiso 0.701(13) 1 calc R U P A 1
C39 C 0.5076(15) 0.7051(8) 0.6641(17) 0.095(5) Uani 0.701(13) 1 d D U P A 1
H39A H 0.540833 0.731635 0.703823 0.143 Uiso 0.701(13) 1 calc R U P A 1
H39B H 0.516813 0.681932 0.714438 0.143 Uiso 0.701(13) 1 calc R U P A 1
H39C H 0.543552 0.697062 0.621551 0.143 Uiso 0.701(13) 1 calc R U P A 1
C40 C 0.507(3) 0.6090(16) 0.504(3) 0.082(4) Uani 0.299(13) 1 d D U P A 2
C41 C 0.438(4) 0.625(2) 0.402(3) 0.084(7) Uani 0.299(13) 1 d D U P A 2
H41A H 0.468796 0.617937 0.354559 0.127 Uiso 0.299(13) 1 calc R U P A 2
H41B H 0.365441 0.610779 0.374624 0.127 Uiso 0.299(13) 1 calc R U P A 2
H41C H 0.429518 0.655775 0.405146 0.127 Uiso 0.299(13) 1 calc R U P A 2
C42 C 0.626(3) 0.623(2) 0.556(4) 0.082(6) Uani 0.299(13) 1 d D U P A 2
H42A H 0.665529 0.610424 0.627228 0.124 Uiso 0.299(13) 1 calc R U P A 2
H42B H 0.659004 0.614482 0.512072 0.124 Uiso 0.299(13) 1 calc R U P A 2
H42C H 0.628799 0.654934 0.563000 0.124 Uiso 0.299(13) 1 calc R U P A 2
C43 C 0.510(4) 0.5588(15) 0.497(5) 0.083(6) Uani 0.299(13) 1 d D U P A 2
H43A H 0.558250 0.546935 0.567758 0.124 Uiso 0.299(13) 1 calc R U P A 2
H43B H 0.435676 0.547260 0.470910 0.124 Uiso 0.299(13) 1 calc R U P A 2
H43C H 0.537637 0.550748 0.447331 0.124 Uiso 0.299(13) 1 calc R U P A 2
C44 C 0.367(3) 0.7158(8) 0.583(3) 0.088(4) Uani 0.299(13) 1 d D U P A 2
C45 C 0.266(3) 0.7463(12) 0.545(4) 0.094(6) Uani 0.299(13) 1 d D U P A 2
H45A H 0.291158 0.775706 0.569539 0.142 Uiso 0.299(13) 1 calc R U P A 2
H45B H 0.224242 0.745842 0.467050 0.142 Uiso 0.299(13) 1 calc R U P A 2
H45C H 0.219131 0.736475 0.575372 0.142 Uiso 0.299(13) 1 calc R U P A 2
C46 C 0.431(4) 0.7144(17) 0.706(2) 0.101(7) Uani 0.299(13) 1 d D U P A 2
H46A H 0.464390 0.742696 0.733078 0.152 Uiso 0.299(13) 1 calc R U P A 2
H46B H 0.381537 0.707025 0.734419 0.152 Uiso 0.299(13) 1 calc R U P A 2
H46C H 0.489504 0.692651 0.728288 0.152 Uiso 0.299(13) 1 calc R U P A 2
C47 C 0.440(4) 0.7292(16) 0.535(4) 0.094(6) Uani 0.299(13) 1 d D U P A 2
H47A H 0.472882 0.757366 0.563593 0.141 Uiso 0.299(13) 1 calc R U P A 2
H47B H 0.498716 0.707799 0.553853 0.141 Uiso 0.299(13) 1 calc R U P A 2
H47C H 0.396527 0.730926 0.457279 0.141 Uiso 0.299(13) 1 calc R U P A 2
C48 C 0.396(3) 0.5768(12) 0.758(2) 0.082(4) Uani 0.299(13) 1 d D U P A 2
C49 C 0.345(4) 0.5812(17) 0.831(3) 0.082(6) Uani 0.299(13) 1 d D U P A 2
H49A H 0.362537 0.555759 0.876829 0.122 Uiso 0.299(13) 1 calc R U P A 2
H49B H 0.374206 0.607014 0.875372 0.122 Uiso 0.299(13) 1 calc R U P A 2
H49C H 0.265232 0.583869 0.787867 0.122 Uiso 0.299(13) 1 calc R U P A 2
C50 C 0.516(3) 0.5746(18) 0.834(3) 0.082(7) Uani 0.299(13) 1 d D U P A 2
H50A H 0.531661 0.547877 0.875658 0.123 Uiso 0.299(13) 1 calc R U P A 2
H50B H 0.557110 0.575053 0.794189 0.123 Uiso 0.299(13) 1 calc R U P A 2
H50C H 0.536680 0.599351 0.882561 0.123 Uiso 0.299(13) 1 calc R U P A 2
C51 C 0.351(4) 0.5366(13) 0.684(3) 0.076(7) Uani 0.299(13) 1 d D U P A 2
H51A H 0.371833 0.510381 0.727938 0.114 Uiso 0.299(13) 1 calc R U P A 2
H51B H 0.271387 0.538375 0.642653 0.114 Uiso 0.299(13) 1 calc R U P A 2
H51C H 0.383197 0.535609 0.635430 0.114 Uiso 0.299(13) 1 calc R U P A 2
C52 C -0.0920(16) 0.4914(5) 0.5795(13) 0.097(4) Uani 1 1 d D . . . .
C53 C -0.042(2) 0.5345(6) 0.5947(18) 0.144(7) Uani 1 1 d D U . . .
H53A H 0.033914 0.533349 0.652373 0.217 Uiso 1 1 calc R U . . .
H53B H -0.083847 0.555066 0.613289 0.217 Uiso 1 1 calc R U . . .
H53C H -0.042542 0.543621 0.528366 0.217 Uiso 1 1 calc R U . . .
C54 C -0.068(2) 0.4683(6) 0.6796(15) 0.129(7) Uani 1 1 d D . . . .
H54A H -0.107409 0.440777 0.662138 0.193 Uiso 1 1 calc R U . . .
H54B H -0.092378 0.485923 0.721902 0.193 Uiso 1 1 calc R U . . .
H54C H 0.010854 0.463087 0.720935 0.193 Uiso 1 1 calc R U . . .
C55 C -0.2156(16) 0.4953(8) 0.5116(17) 0.136(6) Uani 1 1 d D U . . .
H55A H -0.234236 0.496530 0.435982 0.205 Uiso 1 1 calc R U . . .
H55B H -0.241054 0.521585 0.531109 0.205 Uiso 1 1 calc R U . . .
H55C H -0.251172 0.470197 0.523919 0.205 Uiso 1 1 calc R U . . .
C56 C -0.2299(14) 0.4716(5) 0.1972(16) 0.092(4) Uani 1 1 d D . . . .
C57 C -0.1764(17) 0.5063(6) 0.1665(16) 0.109(6) Uani 1 1 d D . . . .
H57A H -0.168190 0.532002 0.209649 0.163 Uiso 1 1 calc R U . . .
H57B H -0.221649 0.513196 0.090699 0.163 Uiso 1 1 calc R U . . .
H57C H -0.103891 0.496529 0.178958 0.163 Uiso 1 1 calc R U . . .
C58 C -0.3466(14) 0.4810(7) 0.1627(19) 0.132(7) Uani 1 1 d D . . . .
H58A H -0.360895 0.477855 0.223662 0.197 Uiso 1 1 calc R U . . .
H58B H -0.392908 0.460889 0.106154 0.197 Uiso 1 1 calc R U . . .
H58C H -0.363347 0.510597 0.135553 0.197 Uiso 1 1 calc R U . . .
C59 C -0.2173(19) 0.4286(6) 0.157(2) 0.149(8) Uani 1 1 d D . . . .
H59A H -0.148045 0.415458 0.209653 0.223 Uiso 1 1 calc R U . . .
H59B H -0.216851 0.432023 0.089105 0.223 Uiso 1 1 calc R U . . .
H59C H -0.278581 0.409973 0.147623 0.223 Uiso 1 1 calc R U . . .
C60 C -0.0232(13) 0.3754(5) 0.4344(13) 0.090(4) Uani 1 1 d D . . . .
C61 C -0.1373(14) 0.3700(6) 0.4110(17) 0.119(6) Uani 1 1 d D U . . .
H61A H -0.146917 0.341471 0.434933 0.179 Uiso 1 1 calc R U . . .
H61B H -0.185395 0.372665 0.333822 0.179 Uiso 1 1 calc R U . . .
H61C H -0.156246 0.392247 0.448404 0.179 Uiso 1 1 calc R U . . .
C62 C 0.0524(16) 0.3673(6) 0.5467(14) 0.119(5) Uani 1 1 d D . . . .
H62A H 0.092969 0.393704 0.579888 0.179 Uiso 1 1 calc R U . . .
H62B H 0.104092 0.344537 0.552500 0.179 Uiso 1 1 calc R U . . .
H62C H 0.010931 0.358119 0.583194 0.179 Uiso 1 1 calc R U . . .
C63 C -0.0013(17) 0.3449(6) 0.3664(16) 0.112(5) Uani 1 1 d D U . . .
H63A H -0.040849 0.317908 0.359536 0.168 Uiso 1 1 calc R U . . .
H63B H 0.077616 0.339055 0.399135 0.168 Uiso 1 1 calc R U . . .
H63C H -0.026186 0.357568 0.295436 0.168 Uiso 1 1 calc R U . . .
C64 C 0.0326(14) 0.3898(7) 0.0188(14) 0.078(4) Uani 0.618(9) 1 d D U P B 1
C65 C -0.019(2) 0.4187(8) 0.069(2) 0.094(5) Uani 0.618(9) 1 d D U P B 1
H65A H -0.095135 0.425120 0.016030 0.141 Uiso 0.618(9) 1 calc R U P B 1
H65B H -0.018567 0.403930 0.130236 0.141 Uiso 0.618(9) 1 calc R U P B 1
H65C H 0.022485 0.445565 0.092826 0.141 Uiso 0.618(9) 1 calc R U P B 1
C66 C 0.039(2) 0.4154(8) -0.0660(19) 0.099(5) Uani 0.618(9) 1 d D U P B 1
H66A H -0.034957 0.423260 -0.120556 0.149 Uiso 0.618(9) 1 calc R U P B 1
H66B H 0.082049 0.441555 -0.034796 0.149 Uiso 0.618(9) 1 calc R U P B 1
H66C H 0.074769 0.398182 -0.098718 0.149 Uiso 0.618(9) 1 calc R U P B 1
C67 C -0.040(2) 0.3515(8) -0.024(2) 0.106(6) Uani 0.618(9) 1 d D U P B 1
H67A H -0.113883 0.360799 -0.075161 0.158 Uiso 0.618(9) 1 calc R U P B 1
H67B H -0.010751 0.332688 -0.060623 0.158 Uiso 0.618(9) 1 calc R U P B 1
H67C H -0.041526 0.335692 0.034502 0.158 Uiso 0.618(9) 1 calc R U P B 1
C68 C 0.045(2) 0.3806(9) 0.0006(16) 0.074(4) Uani 0.382(9) 1 d D U P B 2
C69 C -0.008(3) 0.4215(10) 0.008(3) 0.074(6) Uani 0.382(9) 1 d D U P B 2
H69A H -0.042866 0.435740 -0.062044 0.112 Uiso 0.382(9) 1 calc R U P B 2
H69B H -0.063828 0.414974 0.029815 0.112 Uiso 0.382(9) 1 calc R U P B 2
H69C H 0.047435 0.440695 0.060613 0.112 Uiso 0.382(9) 1 calc R U P B 2
C70 C -0.040(3) 0.3544(11) -0.091(3) 0.083(7) Uani 0.382(9) 1 d D U P B 2
H70A H -0.072363 0.372032 -0.155776 0.124 Uiso 0.382(9) 1 calc R U P B 2
H70B H -0.004956 0.328961 -0.102623 0.124 Uiso 0.382(9) 1 calc R U P B 2
H70C H -0.097243 0.345261 -0.073373 0.124 Uiso 0.382(9) 1 calc R U P B 2
C71 C 0.131(3) 0.3918(13) -0.031(3) 0.083(5) Uani 0.382(9) 1 d D U P B 2
H71A H 0.097609 0.407468 -0.098510 0.124 Uiso 0.382(9) 1 calc R U P B 2
H71B H 0.187437 0.409844 0.024867 0.124 Uiso 0.382(9) 1 calc R U P B 2
H71C H 0.165297 0.365281 -0.038692 0.124 Uiso 0.382(9) 1 calc R U P B 2
C72 C 0.1663(18) 0.2763(5) 0.2177(18) 0.060(3) Uani 0.618(9) 1 d D U P B 1
C73 C 0.0550(19) 0.2545(8) 0.190(2) 0.069(5) Uani 0.618(9) 1 d D U P B 1
H73A H 0.059705 0.223570 0.178639 0.103 Uiso 0.618(9) 1 calc R U P B 1
H73B H 0.038006 0.258737 0.248873 0.103 Uiso 0.618(9) 1 calc R U P B 1
H73C H -0.003118 0.267362 0.124626 0.103 Uiso 0.618(9) 1 calc R U P B 1
C74 C 0.190(2) 0.2700(9) 0.124(2) 0.063(5) Uani 0.618(9) 1 d D U P B 1
H74A H 0.200797 0.239352 0.116541 0.095 Uiso 0.618(9) 1 calc R U P B 1
H74B H 0.127281 0.280638 0.058730 0.095 Uiso 0.618(9) 1 calc R U P B 1
H74C H 0.255815 0.286120 0.137588 0.095 Uiso 0.618(9) 1 calc R U P B 1
C75 C 0.255(2) 0.2587(8) 0.323(2) 0.069(5) Uani 0.618(9) 1 d D U P B 1
H75A H 0.267209 0.228241 0.314404 0.104 Uiso 0.618(9) 1 calc R U P B 1
H75B H 0.322699 0.274914 0.344727 0.104 Uiso 0.618(9) 1 calc R U P B 1
H75C H 0.230958 0.261651 0.377649 0.104 Uiso 0.618(9) 1 calc R U P B 1
C76 C 0.183(3) 0.2761(6) 0.234(2) 0.061(4) Uani 0.382(9) 1 d D U P B 2
C77 C 0.058(2) 0.2684(12) 0.178(3) 0.066(6) Uani 0.382(9) 1 d D U P B 2
H77A H 0.042805 0.238853 0.150121 0.100 Uiso 0.382(9) 1 calc R U P B 2
H77B H 0.030356 0.272578 0.228906 0.100 Uiso 0.382(9) 1 calc R U P B 2
H77C H 0.022417 0.288757 0.118517 0.100 Uiso 0.382(9) 1 calc R U P B 2
C78 C 0.239(3) 0.2473(11) 0.332(3) 0.065(6) Uani 0.382(9) 1 d D U P B 2
H78A H 0.232144 0.217109 0.309831 0.097 Uiso 0.382(9) 1 calc R U P B 2
H78B H 0.317004 0.254910 0.372733 0.097 Uiso 0.382(9) 1 calc R U P B 2
H78C H 0.204119 0.251307 0.377706 0.097 Uiso 0.382(9) 1 calc R U P B 2
C79 C 0.227(4) 0.2697(13) 0.155(3) 0.063(6) Uani 0.382(9) 1 d D U P B 2
H79A H 0.217368 0.239558 0.132366 0.094 Uiso 0.382(9) 1 calc R U P B 2
H79B H 0.186901 0.288378 0.093284 0.094 Uiso 0.382(9) 1 calc R U P B 2
H79C H 0.305276 0.277058 0.189818 0.094 Uiso 0.382(9) 1 calc R U P B 2
C80 C 0.412(2) 0.3852(9) 0.263(3) 0.068(3) Uani 0.618(9) 1 d D U P B 1
C81 C 0.431(3) 0.4219(9) 0.344(2) 0.078(5) Uani 0.618(9) 1 d . U P B 1
H81A H 0.487531 0.441453 0.346598 0.117 Uiso 0.618(9) 1 calc R U P B 1
H81B H 0.362209 0.437904 0.321548 0.117 Uiso 0.618(9) 1 calc R U P B 1
H81C H 0.454263 0.409473 0.414880 0.117 Uiso 0.618(9) 1 calc R U P B 1
C82 C 0.401(2) 0.3934(9) 0.156(2) 0.070(4) Uani 0.618(9) 1 d . U P B 1
H82A H 0.460149 0.412789 0.162760 0.105 Uiso 0.618(9) 1 calc R U P B 1
H82B H 0.407064 0.366063 0.124470 0.105 Uiso 0.618(9) 1 calc R U P B 1
H82C H 0.330061 0.406675 0.110213 0.105 Uiso 0.618(9) 1 calc R U P B 1
C83 C 0.518(2) 0.3523(9) 0.321(2) 0.076(5) Uani 0.618(9) 1 d . U P B 1
H83A H 0.584480 0.367096 0.328820 0.114 Uiso 0.618(9) 1 calc R U P B 1
H83B H 0.528077 0.343825 0.390930 0.114 Uiso 0.618(9) 1 calc R U P B 1
H83C H 0.505291 0.326656 0.276037 0.114 Uiso 0.618(9) 1 calc R U P B 1
C84 C 0.413(2) 0.3804(11) 0.274(3) 0.071(4) Uani 0.382(9) 1 d D U P B 2
C85 C 0.441(4) 0.3531(12) 0.375(3) 0.079(6) Uani 0.382(9) 1 d D U P B 2
H85A H 0.518809 0.357271 0.427460 0.119 Uiso 0.382(9) 1 calc R U P B 2
H85B H 0.395256 0.362419 0.406955 0.119 Uiso 0.382(9) 1 calc R U P B 2
H85C H 0.427883 0.322604 0.356135 0.119 Uiso 0.382(9) 1 calc R U P B 2
C86 C 0.431(5) 0.4280(11) 0.306(4) 0.081(7) Uani 0.382(9) 1 d D U P B 2
H86A H 0.508429 0.432564 0.358593 0.122 Uiso 0.382(9) 1 calc R U P B 2
H86B H 0.413594 0.445758 0.242525 0.122 Uiso 0.382(9) 1 calc R U P B 2
H86C H 0.384137 0.436242 0.336733 0.122 Uiso 0.382(9) 1 calc R U P B 2
C87 C 0.494(4) 0.3668(13) 0.232(4) 0.082(5) Uani 0.382(9) 1 d D U P B 2
H87A H 0.569896 0.371445 0.288780 0.123 Uiso 0.382(9) 1 calc R U P B 2
H87B H 0.483856 0.336277 0.212595 0.123 Uiso 0.382(9) 1 calc R U P B 2
H87C H 0.481040 0.384177 0.169716 0.123 Uiso 0.382(9) 1 calc R U P B 2
C88 C 0.4400(17) 0.3151(5) 0.6566(16) 0.067(3) Uani 0.524(7) 1 d D U P C 1
C89 C 0.5560(18) 0.3028(9) 0.741(2) 0.080(5) Uani 0.524(7) 1 d D U P C 1
H89A H 0.581809 0.278293 0.715554 0.120 Uiso 0.524(7) 1 calc R U P C 1
H89B H 0.605347 0.327334 0.754667 0.120 Uiso 0.524(7) 1 calc R U P C 1
H89C H 0.555121 0.294779 0.807497 0.120 Uiso 0.524(7) 1 calc R U P C 1
C90 C 0.446(2) 0.3254(8) 0.5535(17) 0.066(4) Uani 0.524(7) 1 d D U P C 1
H90A H 0.472713 0.300130 0.531747 0.098 Uiso 0.524(7) 1 calc R U P C 1
H90B H 0.372212 0.332899 0.496750 0.098 Uiso 0.524(7) 1 calc R U P C 1
H90C H 0.495463 0.349711 0.566134 0.098 Uiso 0.524(7) 1 calc R U P C 1
C91 C 0.370(2) 0.2758(8) 0.637(2) 0.081(5) Uani 0.524(7) 1 d D U P C 1
H91A H 0.399699 0.252170 0.612855 0.122 Uiso 0.524(7) 1 calc R U P C 1
H91B H 0.370314 0.267436 0.703908 0.122 Uiso 0.524(7) 1 calc R U P C 1
H91C H 0.294928 0.282115 0.582707 0.122 Uiso 0.524(7) 1 calc R U P C 1
C92 C 0.418(2) 0.3113(6) 0.650(2) 0.074(4) Uani 0.476(7) 1 d D U P C 2
C93 C 0.455(3) 0.2898(9) 0.760(2) 0.081(5) Uani 0.476(7) 1 d D U P C 2
H93A H 0.435425 0.259211 0.749865 0.122 Uiso 0.476(7) 1 calc R U P C 2
H93B H 0.534545 0.292808 0.803827 0.122 Uiso 0.476(7) 1 calc R U P C 2
H93C H 0.417998 0.303892 0.796002 0.122 Uiso 0.476(7) 1 calc R U P C 2
C94 C 0.484(3) 0.2847(10) 0.606(3) 0.089(5) Uani 0.476(7) 1 d D U P C 2
H94A H 0.460677 0.254485 0.598156 0.133 Uiso 0.476(7) 1 calc R U P C 2
H94B H 0.468915 0.296194 0.536127 0.133 Uiso 0.476(7) 1 calc R U P C 2
H94C H 0.562312 0.286760 0.655600 0.133 Uiso 0.476(7) 1 calc R U P C 2
C95 C 0.2996(19) 0.3005(9) 0.584(2) 0.070(5) Uani 0.476(7) 1 d D U P C 2
H95A H 0.290402 0.269122 0.580263 0.105 Uiso 0.476(7) 1 calc R U P C 2
H95B H 0.257880 0.313077 0.617106 0.105 Uiso 0.476(7) 1 calc R U P C 2
H95C H 0.272753 0.312179 0.512063 0.105 Uiso 0.476(7) 1 calc R U P C 2
C96 C 0.5996(16) 0.4443(7) 0.7310(19) 0.094(4) Uani 0.524(7) 1 d D U P C 1
C97 C 0.602(2) 0.4487(11) 0.625(2) 0.099(6) Uani 0.524(7) 1 d D U P C 1
H97A H 0.650053 0.472801 0.629080 0.149 Uiso 0.524(7) 1 calc R U P C 1
H97B H 0.630350 0.422053 0.609594 0.149 Uiso 0.524(7) 1 calc R U P C 1
H97C H 0.527803 0.454182 0.566917 0.149 Uiso 0.524(7) 1 calc R U P C 1
C98 C 0.7197(17) 0.4387(11) 0.818(2) 0.108(6) Uani 0.524(7) 1 d D U P C 1
H98A H 0.763366 0.463152 0.815974 0.162 Uiso 0.524(7) 1 calc R U P C 1
H98B H 0.722616 0.437623 0.888599 0.162 Uiso 0.524(7) 1 calc R U P C 1
H98C H 0.749353 0.411917 0.806013 0.162 Uiso 0.524(7) 1 calc R U P C 1
C99 C 0.564(3) 0.4887(7) 0.752(3) 0.103(6) Uani 0.524(7) 1 d D U P C 1
H99A H 0.614981 0.510718 0.751295 0.154 Uiso 0.524(7) 1 calc R U P C 1
H99B H 0.489880 0.495093 0.695726 0.154 Uiso 0.524(7) 1 calc R U P C 1
H99C H 0.566078 0.488606 0.821464 0.154 Uiso 0.524(7) 1 calc R U P C 1
C100 C 0.6117(15) 0.4332(8) 0.7586(19) 0.091(4) Uani 0.476(7) 1 d D U P C 2
C101 C 0.659(2) 0.4763(9) 0.811(3) 0.101(7) Uani 0.476(7) 1 d D U P C 2
H10D H 0.739405 0.475158 0.844415 0.151 Uiso 0.476(7) 1 calc R U P C 2
H10E H 0.631691 0.499094 0.757186 0.151 Uiso 0.476(7) 1 calc R U P C 2
H10F H 0.637002 0.482262 0.866001 0.151 Uiso 0.476(7) 1 calc R U P C 2
C102 C 0.655(3) 0.4250(11) 0.679(2) 0.098(5) Uani 0.476(7) 1 d D U P C 2
H10G H 0.735316 0.423723 0.717139 0.147 Uiso 0.476(7) 1 calc R U P C 2
H10H H 0.625918 0.397519 0.642198 0.147 Uiso 0.476(7) 1 calc R U P C 2
H10I H 0.631371 0.448335 0.626300 0.147 Uiso 0.476(7) 1 calc R U P C 2
C103 C 0.662(2) 0.3985(10) 0.845(2) 0.095(6) Uani 0.476(7) 1 d D U P C 2
H10J H 0.741776 0.398561 0.874259 0.143 Uiso 0.476(7) 1 calc R U P C 2
H10K H 0.643170 0.404533 0.902048 0.143 Uiso 0.476(7) 1 calc R U P C 2
H10L H 0.632672 0.370283 0.813505 0.143 Uiso 0.476(7) 1 calc R U P C 2
C104 C 0.393(2) 0.4113(7) 0.8692(15) 0.082(4) Uani 0.524(7) 1 d D U P C 1
C105 C 0.354(3) 0.4474(9) 0.912(2) 0.093(6) Uani 0.524(7) 1 d D U P C 1
H10M H 0.364087 0.439602 0.982977 0.140 Uiso 0.524(7) 1 calc R U P C 1
H10N H 0.396944 0.473473 0.918013 0.140 Uiso 0.524(7) 1 calc R U P C 1
H10O H 0.276555 0.452906 0.863881 0.140 Uiso 0.524(7) 1 calc R U P C 1
C106 C 0.510(2) 0.3971(10) 0.944(2) 0.093(6) Uani 0.524(7) 1 d D U P C 1
H10P H 0.516421 0.389676 1.014083 0.140 Uiso 0.524(7) 1 calc R U P C 1
H10Q H 0.528667 0.371922 0.914499 0.140 Uiso 0.524(7) 1 calc R U P C 1
H10R H 0.561173 0.420668 0.953289 0.140 Uiso 0.524(7) 1 calc R U P C 1
C107 C 0.315(3) 0.3697(9) 0.851(2) 0.088(5) Uani 0.524(7) 1 d D U P C 1
H10S H 0.321384 0.360446 0.919219 0.132 Uiso 0.524(7) 1 calc R U P C 1
H10T H 0.238718 0.377447 0.801894 0.132 Uiso 0.524(7) 1 calc R U P C 1
H10U H 0.337851 0.346181 0.819491 0.132 Uiso 0.524(7) 1 calc R U P C 1
C108 C 0.345(2) 0.4029(10) 0.8442(17) 0.080(4) Uani 0.476(7) 1 d D U P C 2
C109 C 0.240(2) 0.3897(11) 0.840(3) 0.089(6) Uani 0.476(7) 1 d D U P C 2
H10V H 0.242698 0.395943 0.908966 0.134 Uiso 0.476(7) 1 calc R U P C 2
H10W H 0.179459 0.405714 0.783451 0.134 Uiso 0.476(7) 1 calc R U P C 2
H10X H 0.228749 0.358753 0.825455 0.134 Uiso 0.476(7) 1 calc R U P C 2
C110 C 0.402(3) 0.4419(9) 0.904(3) 0.092(6) Uani 0.476(7) 1 d D U P C 2
H11D H 0.396758 0.443445 0.970349 0.138 Uiso 0.476(7) 1 calc R U P C 2
H11E H 0.479396 0.440787 0.921087 0.138 Uiso 0.476(7) 1 calc R U P C 2
H11F H 0.367536 0.467457 0.860414 0.138 Uiso 0.476(7) 1 calc R U P C 2
C111 C 0.433(3) 0.3620(10) 0.917(2) 0.100(6) Uani 0.476(7) 1 d D U P C 2
H11G H 0.444789 0.363131 0.990809 0.150 Uiso 0.476(7) 1 calc R U P C 2
H11H H 0.400161 0.334226 0.885197 0.150 Uiso 0.476(7) 1 calc R U P C 2
H11I H 0.503032 0.365439 0.916821 0.150 Uiso 0.476(7) 1 calc R U P C 2

loop_
_atom_site_aniso_label
_atom_site_aniso_U_11
_atom_site_aniso_U_22
_atom_site_aniso_U_33
_atom_site_aniso_U_23
_atom_site_aniso_U_13
_atom_site_aniso_U_12
U1 0.0264(2) 0.0325(2) 0.0378(2) 0.0025(2) 0.01737(18) 0.0005(2)
U2 0.0550(4) 0.0403(3) 0.0459(3) 0.0088(2) 0.0316(3) 0.0165(2)
K1 0.0620(19) 0.0414(16) 0.0631(18) -0.0145(13) 0.0421(15) -0.0152(14)
Si1 0.0487(19) 0.0386(18) 0.062(2) -0.0005(16) 0.0375(17) 0.0057(15)
Si2 0.0363(18) 0.0357(16) 0.0398(16) -0.0006(13) 0.0219(14) -0.0011(14)
Si3 0.040(2) 0.119(4) 0.044(2) -0.012(2) 0.0228(19) -0.029(2)
Si4 0.043(3) 0.120(4) 0.046(3) -0.016(3) 0.024(3) -0.030(3)
Si5 0.062(2) 0.0370(18) 0.070(2) 0.0033(18) 0.046(2) -0.0016(17)
Si6 0.061(2) 0.0510(19) 0.0521(19) 0.0007(16) 0.0322(18) 0.0071(17)
Si7 0.056(2) 0.058(2) 0.051(2) 0.0142(17) 0.0306(17) 0.0147(17)
O1 0.032(5) 0.041(4) 0.080(6) 0.008(3) 0.026(5) 0.012(3)
O2 0.039(3) 0.035(3) 0.060(5) -0.008(3) 0.032(3) -0.001(3)
O3 0.047(3) 0.053(5) 0.069(4) 0.005(4) 0.034(3) 0.009(3)
O4 0.065(5) 0.054(5) 0.071(3) -0.013(4) 0.047(3) 0.002(4)
O5 0.064(4) 0.038(3) 0.095(5) -0.006(3) 0.058(4) 0.000(3)
O6 0.039(4) 0.034(3) 0.044(3) -0.004(2) 0.025(3) -0.002(3)
O7 0.042(3) 0.060(5) 0.044(3) -0.006(3) 0.018(2) -0.002(3)
O8 0.040(4) 0.053(4) 0.056(5) -0.001(4) 0.030(3) 0.001(3)
O9 0.052(5) 0.038(2) 0.051(3) 0.001(3) 0.030(3) -0.004(3)
O10 0.037(3) 0.068(4) 0.043(3) -0.005(3) 0.021(3) -0.008(3)
O11 0.057(4) 0.107(4) 0.055(4) -0.028(3) 0.035(4) -0.046(3)
O12 0.039(3) 0.145(7) 0.056(5) -0.008(5) 0.023(3) -0.024(4)
O13 0.047(5) 0.144(6) 0.043(3) -0.011(4) 0.022(3) -0.028(5)
O14 0.060(5) 0.106(4) 0.056(4) -0.030(4) 0.036(5) -0.044(4)
O15 0.042(4) 0.141(7) 0.055(5) -0.009(6) 0.025(4) -0.028(5)
O16 0.047(6) 0.142(7) 0.045(4) -0.013(4) 0.022(4) -0.030(6)
O17 0.055(4) 0.037(3) 0.062(6) 0.006(3) 0.036(4) 0.003(3)
O18 0.093(7) 0.073(6) 0.090(4) 0.009(5) 0.072(5) 0.009(5)
O19 0.061(4) 0.084(7) 0.092(4) -0.001(5) 0.040(3) -0.005(4)
O20 0.101(5) 0.044(3) 0.119(7) 0.022(4) 0.088(6) 0.015(3)
O21 0.068(5) 0.051(3) 0.057(4) 0.002(3) 0.036(4) 0.010(4)
O22 0.078(5) 0.072(6) 0.054(3) 0.004(4) 0.033(4) 0.009(5)
O23 0.065(6) 0.052(3) 0.060(6) -0.003(4) 0.029(5) 0.000(4)
O24 0.062(3) 0.061(6) 0.067(6) 0.010(5) 0.039(4) 0.011(4)
O25 0.075(5) 0.067(7) 0.054(3) -0.001(4) 0.028(4) 0.005(5)
O26 0.064(7) 0.050(3) 0.057(6) -0.001(4) 0.029(5) 0.000(5)
O27 0.069(4) 0.066(6) 0.065(6) 0.009(5) 0.042(4) 0.010(4)
O28 0.093(5) 0.081(6) 0.054(3) 0.012(4) 0.022(3) 0.042(5)
O29 0.074(6) 0.060(3) 0.061(5) 0.014(3) 0.048(5) 0.016(4)
O30 0.063(3) 0.088(6) 0.096(7) 0.008(6) 0.027(4) 0.004(4)
O31 0.094(7) 0.070(6) 0.062(4) -0.005(5) 0.041(5) 0.008(6)
O32 0.071(6) 0.063(4) 0.075(6) 0.011(4) 0.036(5) 0.020(4)
O33 0.067(5) 0.070(5) 0.096(7) 0.018(6) 0.030(4) 0.004(4)
O34 0.083(6) 0.089(6) 0.067(5) 0.002(5) 0.048(4) 0.003(5)
C1 0.045(5) 0.071(7) 0.081(6) 0.013(5) 0.033(4) 0.008(4)
C2 0.041(8) 0.070(7) 0.074(7) 0.007(6) 0.021(6) -0.007(6)
C3 0.052(8) 0.086(10) 0.080(6) 0.017(6) 0.024(5) 0.002(7)
C4 0.066(10) 0.092(8) 0.111(11) 0.021(8) 0.060(9) 0.024(8)
C5 0.083(7) 0.062(6) 0.070(4) -0.015(5) 0.046(4) -0.009(5)
C6 0.124(12) 0.079(9) 0.089(8) -0.015(8) 0.079(10) -0.003(9)
C7 0.140(16) 0.066(6) 0.090(11) -0.031(6) 0.072(11) -0.021(6)
C8 0.078(7) 0.098(10) 0.071(9) -0.025(8) 0.032(6) -0.002(7)
C9 0.101(9) 0.047(5) 0.123(7) 0.011(5) 0.082(7) 0.014(4)
C10 0.119(12) 0.057(10) 0.145(14) 0.016(10) 0.096(12) 0.033(7)
C11 0.126(10) 0.049(6) 0.147(13) 0.005(9) 0.094(10) -0.002(7)
C12 0.104(12) 0.074(11) 0.116(7) 0.023(6) 0.075(8) 0.020(8)
C13 0.039(4) 0.067(7) 0.054(6) -0.009(5) 0.010(4) -0.007(4)
C14 0.033(10) 0.074(15) 0.073(10) 0.001(9) 0.021(10) 0.004(11)
C15 0.071(12) 0.098(11) 0.107(17) -0.045(12) 0.026(12) -0.034(11)
C16 0.049(12) 0.116(14) 0.092(15) 0.035(13) 0.030(11) 0.017(12)
C17 0.034(15) 0.077(9) 0.072(15) -0.013(12) 0.017(13) -0.003(11)
C18 0.064(14) 0.14(3) 0.053(6) -0.014(9) 0.005(5) 0.02(2)
C19 0.055(14) 0.078(10) 0.12(2) 0.005(14) 0.030(18) -0.016(14)
C20 0.055(6) 0.057(4) 0.069(6) -0.005(5) 0.040(5) 0.007(5)
C21 0.074(10) 0.051(5) 0.106(11) 0.000(7) 0.061(10) 0.009(6)
C22 0.057(6) 0.078(10) 0.112(10) -0.012(9) 0.049(6) 0.011(6)
C23 0.101(10) 0.083(10) 0.072(5) -0.016(6) 0.044(6) 0.012(9)
C24 0.055(5) 0.046(5) 0.063(5) 0.008(4) 0.032(4) -0.008(5)
C25 0.086(10) 0.045(4) 0.085(9) 0.014(6) 0.057(9) -0.004(6)
C26 0.054(5) 0.072(9) 0.092(8) 0.017(8) 0.033(5) -0.011(6)
C27 0.079(9) 0.061(8) 0.063(5) 0.012(5) 0.042(5) -0.010(8)
C28 0.041(5) 0.147(8) 0.061(5) -0.011(6) 0.027(4) -0.026(6)
C29 0.041(5) 0.162(13) 0.068(9) -0.016(11) 0.027(5) -0.026(7)
C30 0.047(8) 0.161(12) 0.063(6) -0.006(8) 0.031(6) -0.017(9)
C31 0.047(11) 0.147(9) 0.089(11) -0.015(8) 0.040(9) -0.025(8)
C32 0.060(6) 0.155(8) 0.044(5) -0.005(5) 0.017(5) -0.029(6)
C33 0.060(6) 0.158(14) 0.046(9) -0.012(10) 0.017(5) -0.022(7)
C34 0.079(11) 0.152(8) 0.055(10) 0.000(7) 0.008(9) -0.030(8)
C35 0.059(10) 0.183(14) 0.040(7) 0.000(8) 0.016(8) -0.021(10)
C36 0.076(6) 0.111(5) 0.079(6) -0.037(4) 0.039(5) -0.051(5)
C37 0.078(9) 0.116(10) 0.071(9) -0.051(7) 0.033(7) -0.056(8)
C38 0.085(7) 0.103(6) 0.089(7) -0.038(5) 0.045(6) -0.060(6)
C39 0.078(6) 0.119(11) 0.082(9) -0.057(8) 0.032(5) -0.053(7)
C40 0.042(6) 0.148(9) 0.059(6) -0.008(7) 0.027(5) -0.026(6)
C41 0.042(10) 0.159(14) 0.060(7) -0.004(10) 0.030(7) -0.021(11)
C42 0.043(6) 0.147(15) 0.061(12) -0.010(14) 0.028(6) -0.026(9)
C43 0.041(11) 0.148(9) 0.071(10) -0.009(8) 0.036(9) -0.026(8)
C44 0.075(6) 0.109(5) 0.078(6) -0.036(5) 0.036(6) -0.050(5)
C45 0.086(10) 0.110(8) 0.087(12) -0.041(10) 0.040(9) -0.043(8)
C46 0.090(12) 0.123(13) 0.078(6) -0.046(7) 0.030(7) -0.051(11)
C47 0.074(10) 0.111(12) 0.096(11) -0.033(10) 0.040(9) -0.059(9)
C48 0.056(7) 0.146(8) 0.041(6) -0.012(5) 0.020(5) -0.029(7)
C49 0.055(11) 0.147(14) 0.038(9) -0.012(8) 0.018(9) -0.029(11)
C50 0.058(7) 0.148(16) 0.036(10) -0.021(10) 0.019(6) -0.023(9)
C51 0.063(15) 0.142(8) 0.029(12) -0.005(9) 0.026(11) -0.039(11)
C52 0.144(10) 0.086(7) 0.098(9) 0.006(6) 0.087(8) 0.028(7)
C53 0.230(16) 0.094(8) 0.137(15) -0.015(9) 0.109(13) -0.003(11)
C54 0.200(18) 0.126(14) 0.119(10) 0.031(11) 0.124(12) 0.064(14)
C55 0.139(10) 0.165(15) 0.153(12) 0.033(13) 0.107(9) 0.059(9)
C56 0.087(8) 0.089(9) 0.088(5) -0.023(7) 0.030(6) -0.005(8)
C57 0.122(14) 0.119(11) 0.080(12) 0.001(9) 0.044(12) -0.003(11)
C58 0.080(8) 0.163(18) 0.118(12) -0.021(13) 0.019(6) -0.003(10)
C59 0.16(2) 0.115(10) 0.159(14) -0.070(12) 0.066(16) -0.020(11)
C60 0.131(9) 0.045(5) 0.145(9) 0.027(6) 0.108(8) 0.011(6)
C61 0.140(9) 0.083(11) 0.193(14) 0.005(12) 0.126(9) -0.013(8)
C62 0.175(13) 0.066(11) 0.150(9) 0.044(8) 0.104(10) 0.012(11)
C63 0.140(14) 0.064(7) 0.178(12) -0.008(9) 0.114(11) -0.001(9)
C64 0.081(6) 0.077(7) 0.063(5) 0.003(5) 0.025(4) 0.010(5)
C65 0.083(10) 0.103(11) 0.086(11) -0.002(9) 0.031(9) 0.022(9)
C66 0.099(11) 0.112(11) 0.071(8) 0.024(8) 0.028(7) 0.016(9)
C67 0.100(9) 0.089(9) 0.089(11) -0.001(8) 0.014(8) -0.003(8)
C68 0.083(7) 0.078(8) 0.057(5) 0.004(5) 0.030(5) 0.010(6)
C69 0.090(12) 0.081(9) 0.048(11) 0.008(7) 0.029(9) 0.015(8)
C70 0.097(11) 0.079(12) 0.055(7) 0.006(9) 0.023(8) 0.011(10)
C71 0.087(9) 0.097(12) 0.063(10) 0.019(9) 0.035(8) 0.019(9)
C72 0.066(6) 0.050(4) 0.059(6) -0.003(5) 0.025(5) -0.002(5)
C73 0.071(7) 0.064(9) 0.064(10) -0.001(9) 0.026(7) -0.011(7)
C74 0.077(12) 0.048(9) 0.065(8) -0.004(8) 0.033(8) -0.003(10)
C75 0.066(8) 0.065(10) 0.071(7) 0.018(8) 0.028(7) -0.004(8)
C76 0.068(7) 0.050(4) 0.059(7) -0.002(5) 0.026(6) -0.002(5)
C77 0.069(7) 0.054(11) 0.067(11) 0.003(10) 0.025(6) -0.005(7)
C78 0.062(11) 0.056(8) 0.071(9) 0.010(8) 0.028(8) -0.008(10)
C79 0.076(12) 0.047(11) 0.060(10) -0.010(9) 0.029(10) -0.008(11)
C80 0.065(5) 0.069(6) 0.077(6) 0.015(5) 0.040(5) 0.007(4)
C81 0.083(11) 0.074(8) 0.086(10) 0.006(8) 0.048(10) -0.005(7)
C82 0.069(10) 0.073(10) 0.081(7) 0.021(6) 0.045(7) 0.014(8)
C83 0.062(5) 0.089(10) 0.081(10) 0.024(8) 0.037(8) 0.012(7)
C84 0.070(5) 0.069(7) 0.077(7) 0.015(6) 0.038(5) 0.007(5)
C85 0.075(11) 0.082(11) 0.077(8) 0.019(9) 0.033(7) 0.005(10)
C86 0.090(12) 0.073(7) 0.078(14) 0.009(7) 0.038(11) 0.000(8)
C87 0.069(7) 0.095(12) 0.089(11) 0.013(10) 0.042(8) 0.010(9)
C88 0.082(7) 0.065(5) 0.073(6) 0.005(5) 0.050(5) 0.016(5)
C89 0.088(7) 0.080(11) 0.084(8) 0.013(9) 0.051(7) 0.030(6)
C90 0.084(11) 0.059(10) 0.072(7) -0.002(7) 0.052(7) 0.013(9)
C91 0.108(10) 0.072(6) 0.083(11) 0.002(7) 0.060(8) 0.002(8)
C92 0.084(7) 0.063(4) 0.079(7) 0.007(5) 0.041(6) 0.017(5)
C93 0.085(11) 0.071(10) 0.083(8) 0.012(8) 0.035(7) 0.002(10)
C94 0.092(10) 0.080(9) 0.097(10) -0.004(8) 0.048(9) 0.021(9)
C95 0.086(7) 0.054(10) 0.074(10) 0.010(10) 0.041(7) 0.015(7)
C96 0.069(6) 0.093(7) 0.105(8) 0.012(7) 0.027(5) -0.001(5)
C97 0.072(12) 0.103(13) 0.112(9) 0.019(10) 0.035(8) 0.005(11)
C98 0.071(6) 0.112(12) 0.113(10) 0.006(11) 0.020(7) -0.005(7)
C99 0.085(11) 0.092(7) 0.112(12) 0.004(9) 0.031(10) -0.006(8)
C100 0.066(5) 0.089(7) 0.103(8) 0.010(7) 0.027(5) 0.002(5)
C101 0.068(10) 0.092(9) 0.112(12) 0.005(8) 0.018(10) 0.003(8)
C102 0.070(10) 0.103(13) 0.112(10) 0.011(9) 0.034(9) 0.005(10)
C103 0.063(11) 0.096(10) 0.100(11) 0.011(10) 0.017(9) 0.002(9)
C104 0.096(8) 0.092(7) 0.067(5) 0.001(6) 0.046(5) 0.008(6)
C105 0.116(13) 0.103(10) 0.074(10) -0.006(9) 0.055(10) 0.010(9)
C106 0.097(8) 0.111(14) 0.072(9) 0.012(11) 0.041(8) 0.008(8)
C107 0.102(10) 0.097(9) 0.073(10) 0.005(8) 0.048(9) 0.004(9)
C108 0.094(8) 0.094(8) 0.068(5) -0.001(5) 0.051(5) 0.004(6)
C109 0.099(9) 0.118(15) 0.071(13) -0.002(11) 0.057(9) -0.001(9)
C110 0.100(11) 0.108(9) 0.074(9) -0.010(7) 0.046(10) -0.001(9)
C111 0.111(11) 0.115(10) 0.074(9) 0.010(9) 0.045(10) 0.017(10)

loop_
_atom_type_symbol
_atom_type_description
_atom_type_scat_dispersion_real
_atom_type_scat_dispersion_imag
_atom_type_scat_source
C C 0.0033 0.0016 'International Tables Vol C Tables 4.2.6.8 and 6.1.1.4'
H H 0.0000 0.0000 'International Tables Vol C Tables 4.2.6.8 and 6.1.1.4'
K K 0.2009 0.2494 'International Tables Vol C Tables 4.2.6.8 and 6.1.1.4'
O O 0.0106 0.0060 'International Tables Vol C Tables 4.2.6.8 and 6.1.1.4'
Si Si 0.0817 0.0704 'International Tables Vol C Tables 4.2.6.8 and 6.1.1.4'
U U -9.6767 9.6646 'International Tables Vol C Tables 4.2.6.8 and 6.1.1.4'

loop_
_exptl_crystal_face_index_h
_exptl_crystal_face_index_k
_exptl_crystal_face_index_l
_exptl_crystal_face_perp_dist
-1 -3 1 0.1287
-2 -2 -1 0.1586
2 2 0 0.1480
1 -1 2 0.1945
2 1 -1 0.1774
1 0 -1 0.1959
-1 0 1 0.1538
-1 1 2 0.1771
-1 14 17 0.1575
-18 -9 2 0.1214
18 8 -3 0.1590
19 1 -12 0.1809
-2 42 5 0.0769
-14 25 0 0.1113
2 3 -1 0.1304
10 31 -13 0.1465
3 24 -16 0.1731
-2 -24 16 0.1622
-14 -17 -3 0.1309
3 -37 -10 0.1369
13 -32 -8 0.1353
17 -20 -4 0.1490
-17 4 -1 0.1207
-4 -40 -4 0.1214
6 -42 -1 0.1065
10 -34 1 0.1359
5 42 -2 0.0816
-1 41 -5 0.0874
-6 -42 1 0.1128
2 -41 5 0.1083
10 37 -5 0.1007
5 39 -9 0.1096
-6 -39 9 0.1130
-3 -37 10 0.1178
0 36 10 0.1113
-10 36 9 0.1102
-8 39 0 0.0753
-1 -1 1 0.1448
-1 -1 2 0.1703
0 -1 -1 0.1852

loop_
_geom_angle_atom_site_label_1
_geom_angle_atom_site_label_2
_geom_angle_atom_site_label_3
_geom_angle
_geom_angle_site_symmetry_1
_geom_angle_site_symmetry_3
_geom_angle_publ_flag
K1 U1 U2 155.05(5) . . ?
O1 U1 U2 30.2(3) . . ?
O1 U1 K1 125.0(3) . . ?
O1 U1 O2 175.2(3) . . ?
O1 U1 O6 95.8(3) . . ?
O1 U1 O10 95.3(4) . . ?
O1 U1 O17 74.4(4) . . ?
O2 U1 U2 145.0(2) . . ?
O2 U1 K1 59.7(2) . . ?
O2 U1 O17 100.8(3) . . ?
O6 U1 U2 117.38(19) . . ?
O6 U1 K1 52.01(19) . . ?
O6 U1 O2 88.1(3) . . ?
O6 U1 O17 136.3(3) . . ?
O10 U1 U2 112.9(2) . . ?
O10 U1 K1 52.5(2) . . ?
O10 U1 O2 87.3(3) . . ?
O10 U1 O6 93.3(3) . . ?
O10 U1 O17 129.5(3) . . ?
O17 U1 U2 44.2(2) . . ?
O17 U1 K1 160.3(2) . . ?
Si5 U2 U1 68.46(6) . . ?
O1 U2 U1 27.6(2) . . ?
O1 U2 Si5 96.0(2) . . ?
O1 U2 O17 67.5(3) . . ?
O1 U2 O20 124.9(3) . . ?
O1 U2 O21 106.3(4) . . ?
O17 U2 U1 39.82(19) . . ?
O17 U2 Si5 28.7(2) . . ?
O20 U2 U1 97.6(2) . . ?
O20 U2 Si5 29.4(2) . . ?
O20 U2 O17 58.1(3) . . ?
O21 U2 U1 120.5(2) . . ?
O21 U2 Si5 117.7(3) . . ?
O21 U2 O17 127.3(3) . . ?
O21 U2 O20 100.1(4) . . ?
O28 U2 U1 121.5(3) . . ?
O28 U2 Si5 117.3(3) . . ?
O28 U2 O1 111.2(4) . . ?
O28 U2 O17 124.0(4) . . ?
O28 U2 O20 105.4(4) . . ?
O28 U2 O21 107.4(4) . . ?
Si2 K1 Si1 101.39(11) . . ?
Si2 K1 Si3 109.5(2) . . ?
Si2 K1 C38 136.6(4) . . ?
Si3 K1 Si1 99.40(19) . . ?
Si3 K1 C38 69.4(4) . . ?
Si4 K1 Si1 98.6(4) . . ?
Si4 K1 Si2 110.8(4) . . ?
O2 K1 Si1 26.83(15) . . ?
O2 K1 Si2 86.54(17) . . ?
O2 K1 Si3 83.6(2) . . ?
O2 K1 Si4 83.3(4) . . ?
O2 K1 C38 134.2(4) . . ?
O5 K1 Si1 25.7(2) . . ?
O5 K1 Si2 110.2(2) . . ?
O5 K1 Si3 116.6(3) . . ?
O5 K1 Si4 115.5(5) . . ?
O5 K1 O2 52.4(2) . . ?
O5 K1 O6 101.0(3) . . ?
O5 K1 O9 112.3(3) . . ?
O5 K1 O10 107.1(3) . . ?
O5 K1 O11 115.2(4) . . ?
O5 K1 O14 107.0(8) . . ?
O5 K1 C38 107.9(5) . . ?
O6 K1 Si1 83.13(18) . . ?
O6 K1 Si2 27.66(16) . . ?
O6 K1 Si3 92.5(2) . . ?
O6 K1 Si4 93.5(4) . . ?
O6 K1 O2 62.2(2) . . ?
O6 K1 O10 69.0(2) . . ?
O6 K1 C38 150.4(5) . . ?
O9 K1 Si1 115.9(2) . . ?
O9 K1 Si2 27.92(17) . . ?
O9 K1 Si3 125.6(3) . . ?
O9 K1 Si4 127.0(5) . . ?
O9 K1 O2 109.9(2) . . ?
O9 K1 O6 55.5(2) . . ?
O9 K1 O10 115.8(3) . . ?
O9 K1 O11 132.1(4) . . ?
O9 K1 C38 115.9(4) . . ?
O10 K1 Si1 83.5(2) . . ?
O10 K1 Si2 91.63(19) . . ?
O10 K1 Si3 27.0(2) . . ?
O10 K1 Si4 27.5(4) . . ?
O10 K1 O2 61.5(2) . . ?
O10 K1 C38 96.3(4) . . ?
O11 K1 Si1 109.5(3) . . ?
O11 K1 Si2 129.2(3) . . ?
O11 K1 Si3 27.7(3) . . ?
O11 K1 O2 103.5(3) . . ?
O11 K1 O6 118.8(3) . . ?
O11 K1 O10 54.4(3) . . ?
O11 K1 C38 41.9(4) . . ?
O14 K1 Si1 101.6(7) . . ?
O14 K1 Si2 135.5(6) . . ?
O14 K1 Si4 27.9(4) . . ?
O14 K1 O2 97.6(7) . . ?
O14 K1 O6 121.4(5) . . ?
O14 K1 O9 140.3(8) . . ?
O14 K1 O10 54.0(5) . . ?
C38 K1 Si1 121.8(4) . . ?
O2 Si1 K1 61.8(3) . . ?
O2 Si1 O3 113.1(5) . . ?
O2 Si1 O4 114.7(5) . . ?
O2 Si1 O5 106.4(5) . . ?
O3 Si1 K1 129.2(4) . . ?
O3 Si1 O4 105.0(5) . . ?
O3 Si1 O5 106.5(5) . . ?
O4 Si1 K1 123.4(4) . . ?
O5 Si1 K1 45.1(3) . . ?
O5 Si1 O4 110.8(5) . . ?
O6 Si2 K1 54.8(3) . . ?
O6 Si2 O7 114.6(5) . . ?
O6 Si2 O8 115.0(4) . . ?
O6 Si2 O9 104.6(4) . . ?
O7 Si2 K1 133.5(4) . . ?
O7 Si2 O8 105.7(5) . . ?
O7 Si2 O9 111.8(5) . . ?
O8 Si2 K1 119.9(3) . . ?
O8 Si2 O9 104.7(5) . . ?
O9 Si2 K1 50.0(3) . . ?
O10 Si3 K1 54.9(4) . . ?
O10 Si3 O11 104.0(7) . . ?
O10 Si3 O12 113.5(8) . . ?
O10 Si3 O13 115.3(8) . . ?
O11 Si3 K1 49.7(5) . . ?
O11 Si3 O13 105.4(8) . . ?
O12 Si3 K1 120.6(6) . . ?
O12 Si3 O11 110.8(8) . . ?
O12 Si3 O13 107.6(8) . . ?
O13 Si3 K1 130.8(7) . . ?
O10 Si4 K1 55.8(7) . . ?
O10 Si4 O14 102.5(13) . . ?
O10 Si4 O15 116.5(14) . . ?
O10 Si4 O16 112.6(14) . . ?
O14 Si4 K1 50.0(9) . . ?
O14 Si4 O16 110.0(14) . . ?
O15 Si4 K1 111.8(12) . . ?
O15 Si4 O14 108.3(15) . . ?
O15 Si4 O16 106.8(14) . . ?
O16 Si4 K1 140.6(13) . . ?
O17 Si5 U2 50.5(3) . . ?
O17 Si5 O18 116.5(6) . . ?
O17 Si5 O19 115.7(6) . . ?
O17 Si5 O20 99.7(5) . . ?
O18 Si5 U2 120.1(4) . . ?
O18 Si5 O19 105.6(6) . . ?
O18 Si5 O20 104.3(6) . . ?
O19 Si5 U2 133.7(5) . . ?
O19 Si5 O20 114.7(6) . . ?
O20 Si5 U2 49.3(4) . . ?
O21 Si6 O22 109.6(7) . . ?
O21 Si6 O23 109.8(7) . . ?
O21 Si6 O24 112.3(7) . . ?
O21 Si6 O25 115.2(10) . . ?
O21 Si6 O26 107.2(10) . . ?
O21 Si6 O27 114.4(10) . . ?
O22 Si6 O24 108.5(8) . . ?
O23 Si6 O22 112.3(8) . . ?
O23 Si6 O24 104.4(8) . . ?
O25 Si6 O26 100.2(10) . . ?
O27 Si6 O25 102.7(11) . . ?
O27 Si6 O26 116.6(14) . . ?
O28 Si7 O30 125.6(9) . . ?
O28 Si7 O31 109.5(8) . . ?
O28 Si7 O34 108.8(9) . . ?
O29 Si7 O28 116.6(8) . . ?
O29 Si7 O30 100.5(9) . . ?
O29 Si7 O31 104.3(8) . . ?
O30 Si7 O31 97.0(12) . . ?
O32 Si7 O28 111.1(9) . . ?
O32 Si7 O34 106.1(10) . . ?
O33 Si7 O28 102.1(9) . . ?
O33 Si7 O32 111.3(9) . . ?
O33 Si7 O34 117.4(12) . . ?
U1 O1 U2 122.1(4) . . ?
U1 O2 K1 82.2(2) . . ?
Si1 O2 U1 173.1(5) . . ?
Si1 O2 K1 91.4(4) . . ?
C1 O3 Si1 134.6(9) . . ?
C5 O4 Si1 135.2(10) . . ?
Si1 O5 K1 109.2(4) . . ?
C9 O5 K1 116.8(8) . . ?
C9 O5 Si1 132.7(9) . . ?
U1 O6 K1 89.9(3) . . ?
Si2 O6 U1 168.7(5) . . ?
Si2 O6 K1 97.5(3) . . ?
C13 O7 Si2 136.2(8) . . ?
C20 O8 Si2 131.8(8) . . ?
Si2 O9 K1 102.1(4) . . ?
C24 O9 K1 124.1(7) . . ?
C24 O9 Si2 130.4(8) . . ?
U1 O10 K1 89.6(3) . . ?
Si3 O10 U1 171.9(7) . . ?
Si3 O10 K1 98.1(5) . . ?
Si4 O10 U1 173.7(10) . . ?
Si4 O10 K1 96.7(9) . . ?
Si3 O11 K1 102.5(6) . . ?
C36 O11 K1 124.5(11) . . ?
C36 O11 Si3 131.9(12) . . ?
C28 O12 Si3 132.6(13) . . ?
C32 O13 Si3 131.1(14) . . ?
Si4 O14 K1 102.2(10) . . ?
C44 O14 K1 118.4(16) . . ?
C44 O14 Si4 136.2(19) . . ?
C40 O15 Si4 134(2) . . ?
C48 O16 Si4 131.3(19) . . ?
U1 O17 U2 96.0(3) . . ?
Si5 O17 U1 162.4(6) . . ?
Si5 O17 U2 100.8(4) . . ?
C52 O18 Si5 142.4(10) . . ?
C56 O19 Si5 133.7(10) . . ?
Si5 O20 U2 101.3(4) . . ?
C60 O20 U2 128.8(8) . . ?
C60 O20 Si5 128.7(9) . . ?
Si6 O21 U2 164.3(6) . . ?
C64 O22 Si6 131.1(13) . . ?
C72 O23 Si6 135.9(13) . . ?
C80 O24 Si6 129.6(16) . . ?
C68 O25 Si6 138.2(18) . . ?
C76 O26 Si6 133.2(17) . . ?
C84 O27 Si6 128(2) . . ?
Si7 O28 U2 173.8(8) . . ?
C88 O29 Si7 131.8(13) . . ?
C96 O30 Si7 135.7(15) . . ?
C104 O31 Si7 137.8(14) . . ?
C92 O32 Si7 142.5(17) . . ?
C100 O33 Si7 133.1(15) . . ?
C108 O34 Si7 146.2(19) . . ?
O3 C1 C2 109.2(11) . . ?
O3 C1 C3 104.7(12) . . ?
O3 C1 C4 110.7(13) . . ?
C2 C1 C3 109.9(13) . . ?
C4 C1 C2 109.0(14) . . ?
C4 C1 C3 113.3(13) . . ?
C1 C2 H2A 109.5 . . ?
C1 C2 H2B 109.5 . . ?
C1 C2 H2C 109.5 . . ?
H2A C2 H2B 109.5 . . ?
H2A C2 H2C 109.5 . . ?
H2B C2 H2C 109.5 . . ?
C1 C3 H3A 109.5 . . ?
C1 C3 H3B 109.5 . . ?
C1 C3 H3C 109.5 . . ?
H3A C3 H3B 109.5 . . ?
H3A C3 H3C 109.5 . . ?
H3B C3 H3C 109.5 . . ?
C1 C4 H4A 109.5 . . ?
C1 C4 H4B 109.5 . . ?
C1 C4 H4C 109.5 . . ?
H4A C4 H4B 109.5 . . ?
H4A C4 H4C 109.5 . . ?
H4B C4 H4C 109.5 . . ?
O4 C5 C6 104.9(14) . . ?
O4 C5 C7 109.2(13) . . ?
O4 C5 C8 112.1(12) . . ?
C6 C5 C8 110.8(15) . . ?
C7 C5 C6 107.7(13) . . ?
C7 C5 C8 111.8(16) . . ?
C5 C6 H6A 109.5 . . ?
C5 C6 H6B 109.5 . . ?
C5 C6 H6C 109.5 . . ?
H6A C6 H6B 109.5 . . ?
H6A C6 H6C 109.5 . . ?
H6B C6 H6C 109.5 . . ?
C5 C7 H7A 109.5 . . ?
C5 C7 H7B 109.5 . . ?
C5 C7 H7C 109.5 . . ?
H7A C7 H7B 109.5 . . ?
H7A C7 H7C 109.5 . . ?
H7B C7 H7C 109.5 . . ?
C5 C8 H8A 109.5 . . ?
C5 C8 H8B 109.5 . . ?
C5 C8 H8C 109.5 . . ?
H8A C8 H8B 109.5 . . ?
H8A C8 H8C 109.5 . . ?
H8B C8 H8C 109.5 . . ?
O5 C9 C10 110.8(13) . . ?
O5 C9 C11 105.8(13) . . ?
O5 C9 C12 104.4(12) . . ?
C10 C9 C11 112.0(14) . . ?
C10 C9 C12 113.2(16) . . ?
C11 C9 C12 110.2(15) . . ?
C9 C10 H10A 109.5 . . ?
C9 C10 H10B 109.5 . . ?
C9 C10 H10C 109.5 . . ?
H10A C10 H10B 109.5 . . ?
H10A C10 H10C 109.5 . . ?
H10B C10 H10C 109.5 . . ?
C9 C11 H11A 109.5 . . ?
C9 C11 H11B 109.5 . . ?
C9 C11 H11C 109.5 . . ?
H11A C11 H11B 109.5 . . ?
H11A C11 H11C 109.5 . . ?
H11B C11 H11C 109.5 . . ?
C9 C12 H12A 109.5 . . ?
C9 C12 H12B 109.5 . . ?
C9 C12 H12C 109.5 . . ?
H12A C12 H12B 109.5 . . ?
H12A C12 H12C 109.5 . . ?
H12B C12 H12C 109.5 . . ?
O7 C13 C14 114.7(13) . . ?
O7 C13 C15 113.2(15) . . ?
O7 C13 C16 106.7(14) . . ?
O7 C13 C17 106.9(17) . . ?
O7 C13 C18 109(2) . . ?
O7 C13 C19 101.8(18) . . ?
C14 C13 C16 104.7(13) . . ?
C15 C13 C14 109.7(14) . . ?
C15 C13 C16 107.1(14) . . ?
C17 C13 C19 110.9(16) . . ?
C18 C13 C17 116.1(16) . . ?
C18 C13 C19 111.3(16) . . ?
C13 C14 H14A 109.5 . . ?
C13 C14 H14B 109.5 . . ?
C13 C14 H14C 109.5 . . ?
H14A C14 H14B 109.5 . . ?
H14A C14 H14C 109.5 . . ?
H14B C14 H14C 109.5 . . ?
C13 C15 H15A 109.5 . . ?
C13 C15 H15B 109.5 . . ?
C13 C15 H15C 109.5 . . ?
H15A C15 H15B 109.5 . . ?
H15A C15 H15C 109.5 . . ?
H15B C15 H15C 109.5 . . ?
C13 C16 H16A 109.5 . . ?
C13 C16 H16B 109.5 . . ?
C13 C16 H16C 109.5 . . ?
H16A C16 H16B 109.5 . . ?
H16A C16 H16C 109.5 . . ?
H16B C16 H16C 109.5 . . ?
C13 C17 H17A 109.5 . . ?
C13 C17 H17B 109.5 . . ?
C13 C17 H17C 109.5 . . ?
H17A C17 H17B 109.5 . . ?
H17A C17 H17C 109.5 . . ?
H17B C17 H17C 109.5 . . ?
C13 C18 H18A 109.5 . . ?
C13 C18 H18B 109.5 . . ?
C13 C18 H18C 109.5 . . ?
H18A C18 H18B 109.5 . . ?
H18A C18 H18C 109.5 . . ?
H18B C18 H18C 109.5 . . ?
C13 C19 H19A 109.5 . . ?
C13 C19 H19B 109.5 . . ?
C13 C19 H19C 109.5 . . ?
H19A C19 H19B 109.5 . . ?
H19A C19 H19C 109.5 . . ?
H19B C19 H19C 109.5 . . ?
O8 C20 C21 108.9(11) . . ?
O8 C20 C22 106.6(12) . . ?
O8 C20 C23 108.5(12) . . ?
C21 C20 C22 111.0(13) . . ?
C21 C20 C23 110.7(14) . . ?
C22 C20 C23 111.0(13) . . ?
C20 C21 H21A 109.5 . . ?
C20 C21 H21B 109.5 . . ?
C20 C21 H21C 109.5 . . ?
H21A C21 H21B 109.5 . . ?
H21A C21 H21C 109.5 . . ?
H21B C21 H21C 109.5 . . ?
C20 C22 H22A 109.5 . . ?
C20 C22 H22B 109.5 . . ?
C20 C22 H22C 109.5 . . ?
H22A C22 H22B 109.5 . . ?
H22A C22 H22C 109.5 . . ?
H22B C22 H22C 109.5 . . ?
C20 C23 H23A 109.5 . . ?
C20 C23 H23B 109.5 . . ?
C20 C23 H23C 109.5 . . ?
H23A C23 H23B 109.5 . . ?
H23A C23 H23C 109.5 . . ?
H23B C23 H23C 109.5 . . ?
O9 C24 C25 105.7(11) . . ?
O9 C24 C26 108.9(11) . . ?
O9 C24 C27 111.0(11) . . ?
C25 C24 C26 109.8(12) . . ?
C27 C24 C25 112.5(12) . . ?
C27 C24 C26 108.8(13) . . ?
C24 C25 H25A 109.5 . . ?
C24 C25 H25B 109.5 . . ?
C24 C25 H25C 109.5 . . ?
H25A C25 H25B 109.5 . . ?
H25A C25 H25C 109.5 . . ?
H25B C25 H25C 109.5 . . ?
C24 C26 H26A 109.5 . . ?
C24 C26 H26B 109.5 . . ?
C24 C26 H26C 109.5 . . ?
H26A C26 H26B 109.5 . . ?
H26A C26 H26C 109.5 . . ?
H26B C26 H26C 109.5 . . ?
C24 C27 H27A 109.5 . . ?
C24 C27 H27B 109.5 . . ?
C24 C27 H27C 109.5 . . ?
H27A C27 H27B 109.5 . . ?
H27A C27 H27C 109.5 . . ?
H27B C27 H27C 109.5 . . ?
O12 C28 C29 105.6(15) . . ?
O12 C28 C31 104.3(17) . . ?
C29 C28 C31 106(2) . . ?
C30 C28 O12 114.5(19) . . ?
C30 C28 C29 118(2) . . ?
C30 C28 C31 107.3(17) . . ?
C28 C29 H29A 109.5 . . ?
C28 C29 H29B 109.5 . . ?
C28 C29 H29C 109.5 . . ?
H29A C29 H29B 109.5 . . ?
H29A C29 H29C 109.5 . . ?
H29B C29 H29C 109.5 . . ?
C28 C30 H30A 109.5 . . ?
C28 C30 H30B 109.5 . . ?
C28 C30 H30C 109.5 . . ?
H30A C30 H30B 109.5 . . ?
H30A C30 H30C 109.5 . . ?
H30B C30 H30C 109.5 . . ?
C28 C31 H31A 109.5 . . ?
C28 C31 H31B 109.5 . . ?
C28 C31 H31C 109.5 . . ?
H31A C31 H31B 109.5 . . ?
H31A C31 H31C 109.5 . . ?
H31B C31 H31C 109.5 . . ?
O13 C32 C33 112.0(18) . . ?
O13 C32 C34 106.2(15) . . ?
O13 C32 C35 104.6(17) . . ?
C33 C32 C34 112.8(18) . . ?
C33 C32 C35 107.9(17) . . ?
C35 C32 C34 113.1(18) . . ?
C32 C33 H33A 109.5 . . ?
C32 C33 H33B 109.5 . . ?
C32 C33 H33C 109.5 . . ?
H33A C33 H33B 109.5 . . ?
H33A C33 H33C 109.5 . . ?
H33B C33 H33C 109.5 . . ?
C32 C34 H34A 109.5 . . ?
C32 C34 H34B 109.5 . . ?
C32 C34 H34C 109.5 . . ?
H34A C34 H34B 109.5 . . ?
H34A C34 H34C 109.5 . . ?
H34B C34 H34C 109.5 . . ?
C32 C35 H35A 109.5 . . ?
C32 C35 H35B 109.5 . . ?
C32 C35 H35C 109.5 . . ?
H35A C35 H35B 109.5 . . ?
H35A C35 H35C 109.5 . . ?
H35B C35 H35C 109.5 . . ?
O11 C36 C37 111.2(15) . . ?
O11 C36 C38 102.6(14) . . ?
O11 C36 C39 108.0(15) . . ?
C37 C36 C38 109.0(14) . . ?
C39 C36 C37 113.2(14) . . ?
C39 C36 C38 112.3(14) . . ?
C36 C37 H37A 109.5 . . ?
C36 C37 H37B 109.5 . . ?
C36 C37 H37C 109.5 . . ?
H37A C37 H37B 109.5 . . ?
H37A C37 H37C 109.5 . . ?
H37B C37 H37C 109.5 . . ?
K1 C38 H38A 157.2 . . ?
K1 C38 H38B 81.3 . . ?
K1 C38 H38C 47.8 . . ?
C36 C38 K1 84.3(10) . . ?
C36 C38 H38A 109.5 . . ?
C36 C38 H38B 109.5 . . ?
C36 C38 H38C 109.5 . . ?
H38A C38 H38B 109.5 . . ?
H38A C38 H38C 109.5 . . ?
H38B C38 H38C 109.5 . . ?
C36 C39 H39A 109.5 . . ?
C36 C39 H39B 109.5 . . ?
C36 C39 H39C 109.5 . . ?
H39A C39 H39B 109.5 . . ?
H39A C39 H39C 109.5 . . ?
H39B C39 H39C 109.5 . . ?
O15 C40 C42 105(2) . . ?
O15 C40 C43 104(2) . . ?
C41 C40 O15 116(2) . . ?
C41 C40 C42 117(3) . . ?
C41 C40 C43 108(2) . . ?
C42 C40 C43 106(3) . . ?
C40 C41 H41A 109.5 . . ?
C40 C41 H41B 109.5 . . ?
C40 C41 H41C 109.5 . . ?
H41A C41 H41B 109.5 . . ?
H41A C41 H41C 109.5 . . ?
H41B C41 H41C 109.5 . . ?
C40 C42 H42A 109.5 . . ?
C40 C42 H42B 109.5 . . ?
C40 C42 H42C 109.5 . . ?
H42A C42 H42B 109.5 . . ?
H42A C42 H42C 109.5 . . ?
H42B C42 H42C 109.5 . . ?
C40 C43 H43A 109.5 . . ?
C40 C43 H43B 109.5 . . ?
C40 C43 H43C 109.5 . . ?
H43A C43 H43B 109.5 . . ?
H43A C43 H43C 109.5 . . ?
H43B C43 H43C 109.5 . . ?
O14 C44 C45 103(2) . . ?
O14 C44 C46 110(2) . . ?
O14 C44 C47 110(2) . . ?
C46 C44 C45 110.5(17) . . ?
C47 C44 C45 111.1(17) . . ?
C47 C44 C46 111.4(16) . . ?
C44 C45 H45A 109.5 . . ?
C44 C45 H45B 109.5 . . ?
C44 C45 H45C 109.5 . . ?
H45A C45 H45B 109.5 . . ?
H45A C45 H45C 109.5 . . ?
H45B C45 H45C 109.5 . . ?
C44 C46 H46A 109.5 . . ?
C44 C46 H46B 109.5 . . ?
C44 C46 H46C 109.5 . . ?
H46A C46 H46B 109.5 . . ?
H46A C46 H46C 109.5 . . ?
H46B C46 H46C 109.5 . . ?
C44 C47 H47A 109.5 . . ?
C44 C47 H47B 109.5 . . ?
C44 C47 H47C 109.5 . . ?
H47A C47 H47B 109.5 . . ?
H47A C47 H47C 109.5 . . ?
H47B C47 H47C 109.5 . . ?
O16 C48 C49 106(2) . . ?
O16 C48 C50 113(2) . . ?
O16 C48 C51 110(2) . . ?
C49 C48 C51 112(2) . . ?
C50 C48 C49 103(2) . . ?
C50 C48 C51 114(2) . . ?
C48 C49 H49A 109.5 . . ?
C48 C49 H49B 109.5 . . ?
C48 C49 H49C 109.5 . . ?
H49A C49 H49B 109.5 . . ?
H49A C49 H49C 109.5 . . ?
H49B C49 H49C 109.5 . . ?
C48 C50 H50A 109.5 . . ?
C48 C50 H50B 109.5 . . ?
C48 C50 H50C 109.5 . . ?
H50A C50 H50B 109.5 . . ?
H50A C50 H50C 109.5 . . ?
H50B C50 H50C 109.5 . . ?
C48 C51 H51A 109.5 . . ?
C48 C51 H51B 109.5 . . ?
C48 C51 H51C 109.5 . . ?
H51A C51 H51B 109.5 . . ?
H51A C51 H51C 109.5 . . ?
H51B C51 H51C 109.5 . . ?
O18 C52 C53 109.5(16) . . ?
O18 C52 C54 108.6(14) . . ?
O18 C52 C55 105.2(15) . . ?
C53 C52 C54 115.0(14) . . ?
C53 C52 C55 109.3(14) . . ?
C54 C52 C55 108.7(13) . . ?
C52 C53 H53A 109.5 . . ?
C52 C53 H53B 109.5 . . ?
C52 C53 H53C 109.5 . . ?
H53A C53 H53B 109.5 . . ?
H53A C53 H53C 109.5 . . ?
H53B C53 H53C 109.5 . . ?
C52 C54 H54A 109.5 . . ?
C52 C54 H54B 109.5 . . ?
C52 C54 H54C 109.5 . . ?
H54A C54 H54B 109.5 . . ?
H54A C54 H54C 109.5 . . ?
H54B C54 H54C 109.5 . . ?
C52 C55 H55A 109.5 . . ?
C52 C55 H55B 109.5 . . ?
C52 C55 H55C 109.5 . . ?
H55A C55 H55B 109.5 . . ?
H55A C55 H55C 109.5 . . ?
H55B C55 H55C 109.5 . . ?
O19 C56 C57 108.9(14) . . ?
O19 C56 C58 104.2(16) . . ?
O19 C56 C59 108.2(16) . . ?
C57 C56 C59 112.0(14) . . ?
C58 C56 C57 112.2(14) . . ?
C58 C56 C59 110.9(14) . . ?
C56 C57 H57A 109.5 . . ?
C56 C57 H57B 109.5 . . ?
C56 C57 H57C 109.5 . . ?
H57A C57 H57B 109.5 . . ?
H57A C57 H57C 109.5 . . ?
H57B C57 H57C 109.5 . . ?
C56 C58 H58A 109.5 . . ?
C56 C58 H58B 109.5 . . ?
C56 C58 H58C 109.5 . . ?
H58A C58 H58B 109.5 . . ?
H58A C58 H58C 109.5 . . ?
H58B C58 H58C 109.5 . . ?
C56 C59 H59A 109.5 . . ?
C56 C59 H59B 109.5 . . ?
C56 C59 H59C 109.5 . . ?
H59A C59 H59B 109.5 . . ?
H59A C59 H59C 109.5 . . ?
H59B C59 H59C 109.5 . . ?
O20 C60 C63 106.4(13) . . ?
C61 C60 O20 115.7(14) . . ?
C61 C60 C63 108.1(13) . . ?
C62 C60 O20 104.9(13) . . ?
C62 C60 C61 111.6(13) . . ?
C62 C60 C63 110.0(13) . . ?
C60 C61 H61A 109.5 . . ?
C60 C61 H61B 109.5 . . ?
C60 C61 H61C 109.5 . . ?
H61A C61 H61B 109.5 . . ?
H61A C61 H61C 109.5 . . ?
H61B C61 H61C 109.5 . . ?
C60 C62 H62A 109.5 . . ?
C60 C62 H62B 109.5 . . ?
C60 C62 H62C 109.5 . . ?
H62A C62 H62B 109.5 . . ?
H62A C62 H62C 109.5 . . ?
H62B C62 H62C 109.5 . . ?
C60 C63 H63A 109.5 . . ?
C60 C63 H63B 109.5 . . ?
C60 C63 H63C 109.5 . . ?
H63A C63 H63B 109.5 . . ?
H63A C63 H63C 109.5 . . ?
H63B C63 H63C 109.5 . . ?
O22 C64 C65 110.7(17) . . ?
O22 C64 C66 105.6(17) . . ?
O22 C64 C67 114.1(18) . . ?
C66 C64 C65 106.9(15) . . ?
C66 C64 C67 112.4(16) . . ?
C67 C64 C65 107.0(15) . . ?
C64 C65 H65A 109.5 . . ?
C64 C65 H65B 109.5 . . ?
C64 C65 H65C 109.5 . . ?
H65A C65 H65B 109.5 . . ?
H65A C65 H65C 109.5 . . ?
H65B C65 H65C 109.5 . . ?
C64 C66 H66A 109.5 . . ?
C64 C66 H66B 109.5 . . ?
C64 C66 H66C 109.5 . . ?
H66A C66 H66B 109.5 . . ?
H66A C66 H66C 109.5 . . ?
H66B C66 H66C 109.5 . . ?
C64 C67 H67A 109.5 . . ?
C64 C67 H67B 109.5 . . ?
C64 C67 H67C 109.5 . . ?
H67A C67 H67B 109.5 . . ?
H67A C67 H67C 109.5 . . ?
H67B C67 H67C 109.5 . . ?
O25 C68 C69 113(2) . . ?
O25 C68 C70 114(2) . . ?
O25 C68 C71 107(2) . . ?
C69 C68 C70 107.8(18) . . ?
C71 C68 C69 108.1(19) . . ?
C71 C68 C70 106.0(19) . . ?
C68 C69 H69A 109.5 . . ?
C68 C69 H69B 109.5 . . ?
C68 C69 H69C 109.5 . . ?
H69A C69 H69B 109.5 . . ?
H69A C69 H69C 109.5 . . ?
H69B C69 H69C 109.5 . . ?
C68 C70 H70A 109.5 . . ?
C68 C70 H70B 109.5 . . ?
C68 C70 H70C 109.5 . . ?
H70A C70 H70B 109.5 . . ?
H70A C70 H70C 109.5 . . ?
H70B C70 H70C 109.5 . . ?
C68 C71 H71A 109.5 . . ?
C68 C71 H71B 109.5 . . ?
C68 C71 H71C 109.5 . . ?
H71A C71 H71B 109.5 . . ?
H71A C71 H71C 109.5 . . ?
H71B C71 H71C 109.5 . . ?
O23 C72 C73 104.3(15) . . ?
O23 C72 C74 111.4(14) . . ?
O23 C72 C75 108.4(14) . . ?
C74 C72 C73 108.5(16) . . ?
C75 C72 C73 109.5(16) . . ?
C75 C72 C74 114.2(17) . . ?
C72 C73 H73A 109.5 . . ?
C72 C73 H73B 109.5 . . ?
C72 C73 H73C 109.5 . . ?
H73A C73 H73B 109.5 . . ?
H73A C73 H73C 109.5 . . ?
H73B C73 H73C 109.5 . . ?
C72 C74 H74A 109.5 . . ?
C72 C74 H74B 109.5 . . ?
C72 C74 H74C 109.5 . . ?
H74A C74 H74B 109.5 . . ?
H74A C74 H74C 109.5 . . ?
H74B C74 H74C 109.5 . . ?
C72 C75 H75A 109.5 . . ?
C72 C75 H75B 109.5 . . ?
C72 C75 H75C 109.5 . . ?
H75A C75 H75B 109.5 . . ?
H75A C75 H75C 109.5 . . ?
H75B C75 H75C 109.5 . . ?
O26 C76 C77 104.3(18) . . ?
O26 C76 C78 107.6(18) . . ?
O26 C76 C79 111.9(18) . . ?
C78 C76 C77 110(2) . . ?
C79 C76 C77 110(2) . . ?
C79 C76 C78 113(2) . . ?
C76 C77 H77A 109.5 . . ?
C76 C77 H77B 109.5 . . ?
C76 C77 H77C 109.5 . . ?
H77A C77 H77B 109.5 . . ?
H77A C77 H77C 109.5 . . ?
H77B C77 H77C 109.5 . . ?
C76 C78 H78A 109.5 . . ?
C76 C78 H78B 109.5 . . ?
C76 C78 H78C 109.5 . . ?
H78A C78 H78B 109.5 . . ?
H78A C78 H78C 109.5 . . ?
H78B C78 H78C 109.5 . . ?
C76 C79 H79A 109.5 . . ?
C76 C79 H79B 109.5 . . ?
C76 C79 H79C 109.5 . . ?
H79A C79 H79B 109.5 . . ?
H79A C79 H79C 109.5 . . ?
H79B C79 H79C 109.5 . . ?
O24 C80 C81 109(2) . . ?
O24 C80 C82 113(2) . . ?
O24 C80 C83 98.7(19) . . ?
C81 C80 C83 107(2) . . ?
C82 C80 C81 123(2) . . ?
C82 C80 C83 104(2) . . ?
C80 C81 H81A 109.5 . . ?
C80 C81 H81B 109.5 . . ?
C80 C81 H81C 109.5 . . ?
H81A C81 H81B 109.5 . . ?
H81A C81 H81C 109.5 . . ?
H81B C81 H81C 109.5 . . ?
C80 C82 H82A 109.5 . . ?
C80 C82 H82B 109.5 . . ?
C80 C82 H82C 109.5 . . ?
H82A C82 H82B 109.5 . . ?
H82A C82 H82C 109.5 . . ?
H82B C82 H82C 109.5 . . ?
C80 C83 H83A 109.5 . . ?
C80 C83 H83B 109.5 . . ?
C80 C83 H83C 109.5 . . ?
H83A C83 H83B 109.5 . . ?
H83A C83 H83C 109.5 . . ?
H83B C83 H83C 109.5 . . ?
O27 C84 C85 110(3) . . ?
O27 C84 C86 108(3) . . ?
O27 C84 C87 114(3) . . ?
C86 C84 C85 108(2) . . ?
C86 C84 C87 109(2) . . ?
C87 C84 C85 107(2) . . ?
C84 C85 H85A 109.5 . . ?
C84 C85 H85B 109.5 . . ?
C84 C85 H85C 109.5 . . ?
H85A C85 H85B 109.5 . . ?
H85A C85 H85C 109.5 . . ?
H85B C85 H85C 109.5 . . ?
C84 C86 H86A 109.5 . . ?
C84 C86 H86B 109.5 . . ?
C84 C86 H86C 109.5 . . ?
H86A C86 H86B 109.5 . . ?
H86A C86 H86C 109.5 . . ?
H86B C86 H86C 109.5 . . ?
C84 C87 H87A 109.5 . . ?
C84 C87 H87B 109.5 . . ?
C84 C87 H87C 109.5 . . ?
H87A C87 H87B 109.5 . . ?
H87A C87 H87C 109.5 . . ?
H87B C87 H87C 109.5 . . ?
O29 C88 C89 110.3(14) . . ?
O29 C88 C90 112.2(16) . . ?
O29 C88 C91 112.1(18) . . ?
C89 C88 C90 107.1(15) . . ?
C91 C88 C89 106.6(15) . . ?
C91 C88 C90 108.3(14) . . ?
C88 C89 H89A 109.5 . . ?
C88 C89 H89B 109.5 . . ?
C88 C89 H89C 109.5 . . ?
H89A C89 H89B 109.5 . . ?
H89A C89 H89C 109.5 . . ?
H89B C89 H89C 109.5 . . ?
C88 C90 H90A 109.5 . . ?
C88 C90 H90B 109.5 . . ?
C88 C90 H90C 109.5 . . ?
H90A C90 H90B 109.5 . . ?
H90A C90 H90C 109.5 . . ?
H90B C90 H90C 109.5 . . ?
C88 C91 H91A 109.5 . . ?
C88 C91 H91B 109.5 . . ?
C88 C91 H91C 109.5 . . ?
H91A C91 H91B 109.5 . . ?
H91A C91 H91C 109.5 . . ?
H91B C91 H91C 109.5 . . ?
O32 C92 C93 109.9(18) . . ?
O32 C92 C94 113(2) . . ?
O32 C92 C95 116.8(19) . . ?
C93 C92 C94 101.8(16) . . ?
C95 C92 C93 105.9(18) . . ?
C95 C92 C94 107.7(16) . . ?
C92 C93 H93A 109.5 . . ?
C92 C93 H93B 109.5 . . ?
C92 C93 H93C 109.5 . . ?
H93A C93 H93B 109.5 . . ?
H93A C93 H93C 109.5 . . ?
H93B C93 H93C 109.5 . . ?
C92 C94 H94A 109.5 . . ?
C92 C94 H94B 109.5 . . ?
C92 C94 H94C 109.5 . . ?
H94A C94 H94B 109.5 . . ?
H94A C94 H94C 109.5 . . ?
H94B C94 H94C 109.5 . . ?
C92 C95 H95A 109.5 . . ?
C92 C95 H95B 109.5 . . ?
C92 C95 H95C 109.5 . . ?
H95A C95 H95B 109.5 . . ?
H95A C95 H95C 109.5 . . ?
H95B C95 H95C 109.5 . . ?
O30 C96 C97 112.5(17) . . ?
O30 C96 C98 112.4(18) . . ?
O30 C96 C99 114.1(17) . . ?
C97 C96 C98 106.5(15) . . ?
C97 C96 C99 105.3(15) . . ?
C99 C96 C98 105.3(15) . . ?
C96 C97 H97A 109.5 . . ?
C96 C97 H97B 109.5 . . ?
C96 C97 H97C 109.5 . . ?
H97A C97 H97B 109.5 . . ?
H97A C97 H97C 109.5 . . ?
H97B C97 H97C 109.5 . . ?
C96 C98 H98A 109.5 . . ?
C96 C98 H98B 109.5 . . ?
C96 C98 H98C 109.5 . . ?
H98A C98 H98B 109.5 . . ?
H98A C98 H98C 109.5 . . ?
H98B C98 H98C 109.5 . . ?
C96 C99 H99A 109.5 . . ?
C96 C99 H99B 109.5 . . ?
C96 C99 H99C 109.5 . . ?
H99A C99 H99B 109.5 . . ?
H99A C99 H99C 109.5 . . ?
H99B C99 H99C 109.5 . . ?
O33 C100 C101 108.4(17) . . ?
O33 C100 C102 114.1(17) . . ?
O33 C100 C103 113.5(17) . . ?
C101 C100 C102 106.4(15) . . ?
C101 C100 C103 107.4(15) . . ?
C103 C100 C102 106.7(16) . . ?
C100 C101 H10D 109.5 . . ?
C100 C101 H10E 109.5 . . ?
C100 C101 H10F 109.5 . . ?
H10D C101 H10E 109.5 . . ?
H10D C101 H10F 109.5 . . ?
H10E C101 H10F 109.5 . . ?
C100 C102 H10G 109.5 . . ?
C100 C102 H10H 109.5 . . ?
C100 C102 H10I 109.5 . . ?
H10G C102 H10H 109.5 . . ?
H10G C102 H10I 109.5 . . ?
H10H C102 H10I 109.5 . . ?
C100 C103 H10J 109.5 . . ?
C100 C103 H10K 109.5 . . ?
C100 C103 H10L 109.5 . . ?
H10J C103 H10K 109.5 . . ?
H10J C103 H10L 109.5 . . ?
H10K C103 H10L 109.5 . . ?
O31 C104 C105 109.6(18) . . ?
O31 C104 C106 112(2) . . ?
O31 C104 C107 105.8(18) . . ?
C105 C104 C106 113.5(16) . . ?
C105 C104 C107 108.6(16) . . ?
C106 C104 C107 106.8(15) . . ?
C104 C105 H10M 109.5 . . ?
C104 C105 H10N 109.5 . . ?
C104 C105 H10O 109.5 . . ?
H10M C105 H10N 109.5 . . ?
H10M C105 H10O 109.5 . . ?
H10N C105 H10O 109.5 . . ?
C104 C106 H10P 109.5 . . ?
C104 C106 H10Q 109.5 . . ?
C104 C106 H10R 109.5 . . ?
H10P C106 H10Q 109.5 . . ?
H10P C106 H10R 109.5 . . ?
H10Q C106 H10R 109.5 . . ?
C104 C107 H10S 109.5 . . ?
C104 C107 H10T 109.5 . . ?
C104 C107 H10U 109.5 . . ?
H10S C107 H10T 109.5 . . ?
H10S C107 H10U 109.5 . . ?
H10T C107 H10U 109.5 . . ?
O34 C108 C109 110(2) . . ?
O34 C108 C110 119(2) . . ?
O34 C108 C111 97.8(19) . . ?
C109 C108 C111 102.5(18) . . ?
C110 C108 C109 119.5(19) . . ?
C110 C108 C111 103.3(17) . . ?
C108 C109 H10V 109.5 . . ?
C108 C109 H10W 109.5 . . ?
C108 C109 H10X 109.5 . . ?
H10V C109 H10W 109.5 . . ?
H10V C109 H10X 109.5 . . ?
H10W C109 H10X 109.5 . . ?
C108 C110 H11D 109.5 . . ?
C108 C110 H11E 109.5 . . ?
C108 C110 H11F 109.5 . . ?
H11D C110 H11E 109.5 . . ?
H11D C110 H11F 109.5 . . ?
H11E C110 H11F 109.5 . . ?
C108 C111 H11G 109.5 . . ?
C108 C111 H11H 109.5 . . ?
C108 C111 H11I 109.5 . . ?
H11G C111 H11H 109.5 . . ?
H11G C111 H11I 109.5 . . ?
H11H C111 H11I 109.5 . . ?

loop_
_geom_bond_atom_site_label_1
_geom_bond_atom_site_label_2
_geom_bond_distance
_geom_bond_site_symmetry_2
_geom_bond_publ_flag
U1 U2 3.68589(11) . ?
U1 K1 3.581(3) . ?
U1 O1 2.020(8) . ?
U1 O2 2.227(8) . ?
U1 O6 2.208(8) . ?
U1 O10 2.202(8) . ?
U1 O17 2.373(9) . ?
U2 Si5 3.291(4) . ?
U2 O1 2.190(8) . ?
U2 O17 2.584(9) . ?
U2 O20 2.545(10) . ?
U2 O21 2.196(9) . ?
U2 O28 2.160(10) . ?
K1 Si1 3.540(5) . ?
K1 Si2 3.424(4) . ?
K1 Si3 3.436(10) . ?
K1 Si4 3.41(2) . ?
K1 O2 3.121(9) . ?
K1 O5 2.655(9) . ?
K1 O6 2.822(8) . ?
K1 O9 2.682(9) . ?
K1 O10 2.840(9) . ?
K1 O11 2.685(14) . ?
K1 O14 2.67(3) . ?
K1 C38 3.52(2) . ?
Si1 O2 1.598(8) . ?
Si1 O3 1.607(10) . ?
Si1 O4 1.629(10) . ?
Si1 O5 1.627(9) . ?
Si2 O6 1.603(8) . ?
Si2 O7 1.611(9) . ?
Si2 O8 1.634(9) . ?
Si2 O9 1.639(8) . ?
Si3 O10 1.573(12) . ?
Si3 O11 1.639(13) . ?
Si3 O12 1.609(13) . ?
Si3 O13 1.645(12) . ?
Si4 O10 1.585(19) . ?
Si4 O14 1.630(17) . ?
Si4 O15 1.613(17) . ?
Si4 O16 1.644(16) . ?
Si5 O17 1.610(10) . ?
Si5 O18 1.620(11) . ?
Si5 O19 1.645(12) . ?
Si5 O20 1.648(10) . ?
Si6 O21 1.579(10) . ?
Si6 O22 1.606(13) . ?
Si6 O23 1.601(12) . ?
Si6 O24 1.637(13) . ?
Si6 O25 1.613(16) . ?
Si6 O26 1.619(15) . ?
Si6 O27 1.607(17) . ?
Si7 O28 1.583(10) . ?
Si7 O29 1.572(13) . ?
Si7 O30 1.609(15) . ?
Si7 O31 1.631(13) . ?
Si7 O32 1.583(14) . ?
Si7 O33 1.552(15) . ?
Si7 O34 1.607(14) . ?
O3 C1 1.439(17) . ?
O4 C5 1.424(18) . ?
O5 C9 1.469(17) . ?
O7 C13 1.426(16) . ?
O8 C20 1.421(15) . ?
O9 C24 1.452(15) . ?
O11 C36 1.448(16) . ?
O12 C28 1.440(16) . ?
O13 C32 1.434(17) . ?
O14 C44 1.431(18) . ?
O15 C40 1.430(18) . ?
O16 C48 1.428(19) . ?
O18 C52 1.376(19) . ?
O19 C56 1.47(2) . ?
O20 C60 1.465(17) . ?
O22 C64 1.416(14) . ?
O23 C72 1.429(15) . ?
O24 C80 1.45(2) . ?
O25 C68 1.401(15) . ?
O26 C76 1.436(17) . ?
O27 C84 1.446(19) . ?
O29 C88 1.441(14) . ?
O30 C96 1.419(16) . ?
O31 C104 1.419(15) . ?
O32 C92 1.403(16) . ?
O33 C100 1.451(16) . ?
O34 C108 1.392(17) . ?
C1 C2 1.57(2) . ?
C1 C3 1.57(2) . ?
C1 C4 1.49(2) . ?
C2 H2A 0.9800 . ?
C2 H2B 0.9800 . ?
C2 H2C 0.9800 . ?
C3 H3A 0.9800 . ?
C3 H3B 0.9800 . ?
C3 H3C 0.9800 . ?
C4 H4A 0.9800 . ?
C4 H4B 0.9800 . ?
C4 H4C 0.9800 . ?
C5 C6 1.51(2) . ?
C5 C7 1.48(2) . ?
C5 C8 1.52(2) . ?
C6 H6A 0.9800 . ?
C6 H6B 0.9800 . ?
C6 H6C 0.9800 . ?
C7 H7A 0.9800 . ?
C7 H7B 0.9800 . ?
C7 H7C 0.9800 . ?
C8 H8A 0.9800 . ?
C8 H8B 0.9800 . ?
C8 H8C 0.9800 . ?
C9 C10 1.51(2) . ?
C9 C11 1.53(2) . ?
C9 C12 1.57(2) . ?
C10 H10A 0.9800 . ?
C10 H10B 0.9800 . ?
C10 H10C 0.9800 . ?
C11 H11A 0.9800 . ?
C11 H11B 0.9800 . ?
C11 H11C 0.9800 . ?
C12 H12A 0.9800 . ?
C12 H12B 0.9800 . ?
C12 H12C 0.9800 . ?
C13 C14 1.512(19) . ?
C13 C15 1.474(19) . ?
C13 C16 1.516(19) . ?
C13 C17 1.49(2) . ?
C13 C18 1.49(2) . ?
C13 C19 1.54(2) . ?
C14 H14A 0.9800 . ?
C14 H14B 0.9800 . ?
C14 H14C 0.9800 . ?
C15 H15A 0.9800 . ?
C15 H15B 0.9800 . ?
C15 H15C 0.9800 . ?
C16 H16A 0.9800 . ?
C16 H16B 0.9800 . ?
C16 H16C 0.9800 . ?
C17 H17A 0.9800 . ?
C17 H17B 0.9800 . ?
C17 H17C 0.9800 . ?
C18 H18A 0.9800 . ?
C18 H18B 0.9800 . ?
C18 H18C 0.9800 . ?
C19 H19A 0.9800 . ?
C19 H19B 0.9800 . ?
C19 H19C 0.9800 . ?
C20 C21 1.49(2) . ?
C20 C22 1.50(2) . ?
C20 C23 1.54(2) . ?
C21 H21A 0.9800 . ?
C21 H21B 0.9800 . ?
C21 H21C 0.9800 . ?
C22 H22A 0.9800 . ?
C22 H22B 0.9800 . ?
C22 H22C 0.9800 . ?
C23 H23A 0.9800 . ?
C23 H23B 0.9800 . ?
C23 H23C 0.9800 . ?
C24 C25 1.500(19) . ?
C24 C26 1.55(2) . ?
C24 C27 1.496(19) . ?
C25 H25A 0.9800 . ?
C25 H25B 0.9800 . ?
C25 H25C 0.9800 . ?
C26 H26A 0.9800 . ?
C26 H26B 0.9800 . ?
C26 H26C 0.9800 . ?
C27 H27A 0.9800 . ?
C27 H27B 0.9800 . ?
C27 H27C 0.9800 . ?
C28 C29 1.51(2) . ?
C28 C30 1.40(3) . ?
C28 C31 1.56(3) . ?
C29 H29A 0.9800 . ?
C29 H29B 0.9800 . ?
C29 H29C 0.9800 . ?
C30 H30A 0.9800 . ?
C30 H30B 0.9800 . ?
C30 H30C 0.9800 . ?
C31 H31A 0.9800 . ?
C31 H31B 0.9800 . ?
C31 H31C 0.9800 . ?
C32 C33 1.46(2) . ?
C32 C34 1.58(3) . ?
C32 C35 1.49(2) . ?
C33 H33A 0.9800 . ?
C33 H33B 0.9800 . ?
C33 H33C 0.9800 . ?
C34 H34A 0.9800 . ?
C34 H34B 0.9800 . ?
C34 H34C 0.9800 . ?
C35 H35A 0.9800 . ?
C35 H35B 0.9800 . ?
C35 H35C 0.9800 . ?
C36 C37 1.549(18) . ?
C36 C38 1.561(18) . ?
C36 C39 1.500(18) . ?
C37 H37A 0.9800 . ?
C37 H37B 0.9800 . ?
C37 H37C 0.9800 . ?
C38 H38A 0.9800 . ?
C38 H38B 0.9800 . ?
C38 H38C 0.9800 . ?
C39 H39A 0.9800 . ?
C39 H39B 0.9800 . ?
C39 H39C 0.9800 . ?
C40 C41 1.39(3) . ?
C40 C42 1.52(3) . ?
C40 C43 1.56(4) . ?
C41 H41A 0.9800 . ?
C41 H41B 0.9800 . ?
C41 H41C 0.9800 . ?
C42 H42A 0.9800 . ?
C42 H42B 0.9800 . ?
C42 H42C 0.9800 . ?
C43 H43A 0.9800 . ?
C43 H43B 0.9800 . ?
C43 H43C 0.9800 . ?
C44 C45 1.56(2) . ?
C44 C46 1.54(2) . ?
C44 C47 1.52(2) . ?
C45 H45A 0.9800 . ?
C45 H45B 0.9800 . ?
C45 H45C 0.9800 . ?
C46 H46A 0.9800 . ?
C46 H46B 0.9800 . ?
C46 H46C 0.9800 . ?
C47 H47A 0.9800 . ?
C47 H47B 0.9800 . ?
C47 H47C 0.9800 . ?
C48 C49 1.51(2) . ?
C48 C50 1.49(2) . ?
C48 C51 1.56(2) . ?
C49 H49A 0.9800 . ?
C49 H49B 0.9800 . ?
C49 H49C 0.9800 . ?
C50 H50A 0.9800 . ?
C50 H50B 0.9800 . ?
C50 H50C 0.9800 . ?
C51 H51A 0.9800 . ?
C51 H51B 0.9800 . ?
C51 H51C 0.9800 . ?
C52 C53 1.474(17) . ?
C52 C54 1.483(16) . ?
C52 C55 1.519(17) . ?
C53 H53A 0.9800 . ?
C53 H53B 0.9800 . ?
C53 H53C 0.9800 . ?
C54 H54A 0.9800 . ?
C54 H54B 0.9800 . ?
C54 H54C 0.9800 . ?
C55 H55A 0.9800 . ?
C55 H55B 0.9800 . ?
C55 H55C 0.9800 . ?
C56 C57 1.483(17) . ?
C56 C58 1.478(17) . ?
C56 C59 1.492(16) . ?
C57 H57A 0.9800 . ?
C57 H57B 0.9800 . ?
C57 H57C 0.9800 . ?
C58 H58A 0.9800 . ?
C58 H58B 0.9800 . ?
C58 H58C 0.9800 . ?
C59 H59A 0.9800 . ?
C59 H59B 0.9800 . ?
C59 H59C 0.9800 . ?
C60 C61 1.462(16) . ?
C60 C62 1.457(16) . ?
C60 C63 1.482(16) . ?
C61 H61A 0.9800 . ?
C61 H61B 0.9800 . ?
C61 H61C 0.9800 . ?
C62 H62A 0.9800 . ?
C62 H62B 0.9800 . ?
C62 H62C 0.9800 . ?
C63 H63A 0.9800 . ?
C63 H63B 0.9800 . ?
C63 H63C 0.9800 . ?
C64 C65 1.52(2) . ?
C64 C66 1.48(2) . ?
C64 C67 1.49(2) . ?
C65 H65A 0.9800 . ?
C65 H65B 0.9800 . ?
C65 H65C 0.9800 . ?
C66 H66A 0.9800 . ?
C66 H66B 0.9800 . ?
C66 H66C 0.9800 . ?
C67 H67A 0.9800 . ?
C67 H67B 0.9800 . ?
C67 H67C 0.9800 . ?
C68 C69 1.50(3) . ?
C68 C70 1.51(3) . ?
C68 C71 1.49(3) . ?
C69 H69A 0.9800 . ?
C69 H69B 0.9800 . ?
C69 H69C 0.9800 . ?
C70 H70A 0.9800 . ?
C70 H70B 0.9800 . ?
C70 H70C 0.9800 . ?
C71 H71A 0.9800 . ?
C71 H71B 0.9800 . ?
C71 H71C 0.9800 . ?
C72 C73 1.55(2) . ?
C72 C74 1.52(2) . ?
C72 C75 1.52(2) . ?
C73 H73A 0.9800 . ?
C73 H73B 0.9800 . ?
C73 H73C 0.9800 . ?
C74 H74A 0.9800 . ?
C74 H74B 0.9800 . ?
C74 H74C 0.9800 . ?
C75 H75A 0.9800 . ?
C75 H75B 0.9800 . ?
C75 H75C 0.9800 . ?
C76 C77 1.54(3) . ?
C76 C78 1.52(3) . ?
C76 C79 1.52(3) . ?
C77 H77A 0.9800 . ?
C77 H77B 0.9800 . ?
C77 H77C 0.9800 . ?
C78 H78A 0.9800 . ?
C78 H78B 0.9800 . ?
C78 H78C 0.9800 . ?
C79 H79A 0.9800 . ?
C79 H79B 0.9800 . ?
C79 H79C 0.9800 . ?
C80 C81 1.55(4) . ?
C80 C82 1.47(4) . ?
C80 C83 1.66(4) . ?
C81 H81A 0.9800 . ?
C81 H81B 0.9800 . ?
C81 H81C 0.9800 . ?
C82 H82A 0.9800 . ?
C82 H82B 0.9800 . ?
C82 H82C 0.9800 . ?
C83 H83A 0.9800 . ?
C83 H83B 0.9800 . ?
C83 H83C 0.9800 . ?
C84 C85 1.56(3) . ?
C84 C86 1.53(3) . ?
C84 C87 1.55(3) . ?
C85 H85A 0.9800 . ?
C85 H85B 0.9800 . ?
C85 H85C 0.9800 . ?
C86 H86A 0.9800 . ?
C86 H86B 0.9800 . ?
C86 H86C 0.9800 . ?
C87 H87A 0.9800 . ?
C87 H87B 0.9800 . ?
C87 H87C 0.9800 . ?
C88 C89 1.530(19) . ?
C88 C90 1.536(19) . ?
C88 C91 1.50(2) . ?
C89 H89A 0.9800 . ?
C89 H89B 0.9800 . ?
C89 H89C 0.9800 . ?
C90 H90A 0.9800 . ?
C90 H90B 0.9800 . ?
C90 H90C 0.9800 . ?
C91 H91A 0.9800 . ?
C91 H91B 0.9800 . ?
C91 H91C 0.9800 . ?
C92 C93 1.55(3) . ?
C92 C94 1.56(3) . ?
C92 C95 1.49(3) . ?
C93 H93A 0.9800 . ?
C93 H93B 0.9800 . ?
C93 H93C 0.9800 . ?
C94 H94A 0.9800 . ?
C94 H94B 0.9800 . ?
C94 H94C 0.9800 . ?
C95 H95A 0.9800 . ?
C95 H95B 0.9800 . ?
C95 H95C 0.9800 . ?
C96 C97 1.537(17) . ?
C96 C98 1.54(2) . ?
C96 C99 1.537(15) . ?
C97 H97A 0.9800 . ?
C97 H97B 0.9800 . ?
C97 H97C 0.9800 . ?
C98 H98A 0.9800 . ?
C98 H98B 0.9800 . ?
C98 H98C 0.9800 . ?
C99 H99A 0.9800 . ?
C99 H99B 0.9800 . ?
C99 H99C 0.9800 . ?
C100 C101 1.52(2) . ?
C100 C102 1.533(14) . ?
C100 C103 1.529(17) . ?
C101 H10D 0.9800 . ?
C101 H10E 0.9800 . ?
C101 H10F 0.9800 . ?
C102 H10G 0.9800 . ?
C102 H10H 0.9800 . ?
C102 H10I 0.9800 . ?
C103 H10J 0.9800 . ?
C103 H10K 0.9800 . ?
C103 H10L 0.9800 . ?
C104 C105 1.49(2) . ?
C104 C106 1.52(2) . ?
C104 C107 1.63(2) . ?
C105 H10M 0.9800 . ?
C105 H10N 0.9800 . ?
C105 H10O 0.9800 . ?
C106 H10P 0.9800 . ?
C106 H10Q 0.9800 . ?
C106 H10R 0.9800 . ?
C107 H10S 0.9800 . ?
C107 H10T 0.9800 . ?
C107 H10U 0.9800 . ?
C108 C109 1.49(3) . ?
C108 C110 1.47(3) . ?
C108 C111 1.72(3) . ?
C109 H10V 0.9800 . ?
C109 H10W 0.9800 . ?
C109 H10X 0.9800 . ?
C110 H11D 0.9800 . ?
C110 H11E 0.9800 . ?
C110 H11F 0.9800 . ?
C111 H11G 0.9800 . ?
C111 H11H 0.9800 . ?
C111 H11I 0.9800 . ?

loop_
_geom_torsion_atom_site_label_1
_geom_torsion_atom_site_label_2
_geom_torsion_atom_site_label_3
_geom_torsion_atom_site_label_4
_geom_torsion
_geom_torsion_site_symmetry_1
_geom_torsion_site_symmetry_2
_geom_torsion_site_symmetry_3
_geom_torsion_site_symmetry_4
_geom_torsion_publ_flag
U2 Si5 O17 U1 162(2) . . . . ?
U2 Si5 O18 C52 128.6(18) . . . . ?
U2 Si5 O19 C56 -10.5(16) . . . . ?
U2 Si5 O20 C60 167.9(15) . . . . ?
U2 O20 C60 C61 -170.1(11) . . . . ?
U2 O20 C60 C62 66.6(14) . . . . ?
U2 O20 C60 C63 -50.0(16) . . . . ?
K1 Si1 O3 C1 165.4(10) . . . . ?
K1 Si1 O4 C5 -15.1(15) . . . . ?
K1 Si1 O5 C9 166.1(16) . . . . ?
K1 Si2 O6 U1 -131(3) . . . . ?
K1 Si2 O7 C13 -24.4(14) . . . . ?
K1 Si2 O8 C20 140.1(10) . . . . ?
K1 Si2 O9 C24 159.2(12) . . . . ?
K1 Si3 O11 C36 169(2) . . . . ?
K1 Si3 O12 C28 -16(2) . . . . ?
K1 Si3 O13 C32 154.8(15) . . . . ?
K1 Si4 O14 C44 -158(4) . . . . ?
K1 Si4 O15 C40 -26(4) . . . . ?
K1 Si4 O16 C48 130(3) . . . . ?
K1 O5 C9 C10 -160.8(12) . . . . ?
K1 O5 C9 C11 -39.3(15) . . . . ?
K1 O5 C9 C12 77.0(13) . . . . ?
K1 O9 C24 C25 -44.7(13) . . . . ?
K1 O9 C24 C26 73.2(13) . . . . ?
K1 O9 C24 C27 -167.0(9) . . . . ?
K1 O11 C36 C37 85.9(17) . . . . ?
K1 O11 C36 C38 -30.5(18) . . . . ?
K1 O11 C36 C39 -149.3(13) . . . . ?
K1 O14 C44 C45 51(3) . . . . ?
K1 O14 C44 C46 169(2) . . . . ?
K1 O14 C44 C47 -68(3) . . . . ?
Si1 O3 C1 C2 -36.7(18) . . . . ?
Si1 O3 C1 C3 -154.3(10) . . . . ?
Si1 O3 C1 C4 83.3(16) . . . . ?
Si1 O4 C5 C6 -153.6(11) . . . . ?
Si1 O4 C5 C7 91.2(16) . . . . ?
Si1 O4 C5 C8 -33(2) . . . . ?
Si1 O5 C9 C10 34(2) . . . . ?
Si1 O5 C9 C11 155.5(11) . . . . ?
Si1 O5 C9 C12 -88.2(15) . . . . ?
Si2 O7 C13 C14 -4.6(19) . . . . ?
Si2 O7 C13 C15 -131.6(16) . . . . ?
Si2 O7 C13 C16 110.9(16) . . . . ?
Si2 O7 C13 C17 38(2) . . . . ?
Si2 O7 C13 C18 163.7(19) . . . . ?
Si2 O7 C13 C19 -78.8(19) . . . . ?
Si2 O8 C20 C21 -41.8(17) . . . . ?
Si2 O8 C20 C22 -161.6(10) . . . . ?
Si2 O8 C20 C23 78.8(14) . . . . ?
Si2 O9 C24 C25 160.1(10) . . . . ?
Si2 O9 C24 C26 -82.0(14) . . . . ?
Si2 O9 C24 C27 37.8(16) . . . . ?
Si3 O11 C36 C37 -80(2) . . . . ?
Si3 O11 C36 C38 163.2(15) . . . . ?
Si3 O11 C36 C39 44(2) . . . . ?
Si3 O12 C28 C29 154.1(19) . . . . ?
Si3 O12 C28 C30 23(3) . . . . ?
Si3 O12 C28 C31 -94(2) . . . . ?
Si3 O13 C32 C33 73(3) . . . . ?
Si3 O13 C32 C34 -51(2) . . . . ?
Si3 O13 C32 C35 -170.8(16) . . . . ?
Si4 O14 C44 C45 -153(4) . . . . ?
Si4 O14 C44 C46 -36(4) . . . . ?
Si4 O14 C44 C47 88(4) . . . . ?
Si4 O15 C40 C41 24(5) . . . . ?
Si4 O15 C40 C42 155(4) . . . . ?
Si4 O15 C40 C43 -93(4) . . . . ?
Si4 O16 C48 C49 -154(3) . . . . ?
Si4 O16 C48 C50 94(3) . . . . ?
Si4 O16 C48 C51 -33(3) . . . . ?
Si5 O18 C52 C53 -54(2) . . . . ?
Si5 O18 C52 C54 -179.9(15) . . . . ?
Si5 O18 C52 C55 64(2) . . . . ?
Si5 O19 C56 C57 -53.7(18) . . . . ?
Si5 O19 C56 C58 -173.7(12) . . . . ?
Si5 O19 C56 C59 68.2(18) . . . . ?
Si5 O20 C60 C61 25(2) . . . . ?
Si5 O20 C60 C62 -98.2(15) . . . . ?
Si5 O20 C60 C63 145.3(12) . . . . ?
Si6 O22 C64 C65 45(2) . . . . ?
Si6 O22 C64 C66 159.9(17) . . . . ?
Si6 O22 C64 C67 -76(2) . . . . ?
Si6 O23 C72 C73 -150.6(18) . . . . ?
Si6 O23 C72 C74 -34(3) . . . . ?
Si6 O23 C72 C75 93(2) . . . . ?
Si6 O24 C80 C81 67(3) . . . . ?
Si6 O24 C80 C82 -72(3) . . . . ?
Si6 O24 C80 C83 178.1(16) . . . . ?
Si6 O25 C68 C69 -63(4) . . . . ?
Si6 O25 C68 C70 174(3) . . . . ?
Si6 O25 C68 C71 57(4) . . . . ?
Si6 O26 C76 C77 -88(3) . . . . ?
Si6 O26 C76 C78 155(3) . . . . ?
Si6 O26 C76 C79 30(4) . . . . ?
Si6 O27 C84 C85 32(4) . . . . ?
Si6 O27 C84 C86 -87(3) . . . . ?
Si6 O27 C84 C87 152(2) . . . . ?
Si7 O29 C88 C89 95(2) . . . . ?
Si7 O29 C88 C90 -24(3) . . . . ?
Si7 O29 C88 C91 -146.6(18) . . . . ?
Si7 O30 C96 C97 -72(3) . . . . ?
Si7 O30 C96 C98 168(2) . . . . ?
Si7 O30 C96 C99 48(3) . . . . ?
Si7 O31 C104 C105 -180(2) . . . . ?
Si7 O31 C104 C106 53(3) . . . . ?
Si7 O31 C104 C107 -63(3) . . . . ?
Si7 O32 C92 C93 -88(3) . . . . ?
Si7 O32 C92 C94 159(2) . . . . ?
Si7 O32 C92 C95 32(4) . . . . ?
Si7 O33 C100 C101 -160(2) . . . . ?
Si7 O33 C100 C102 82(3) . . . . ?
Si7 O33 C100 C103 -41(3) . . . . ?
Si7 O34 C108 C109 169(3) . . . . ?
Si7 O34 C108 C110 26(5) . . . . ?
Si7 O34 C108 C111 -84(4) . . . . ?
O2 Si1 O3 C1 93.8(12) . . . . ?
O2 Si1 O4 C5 56.3(14) . . . . ?
O2 Si1 O5 K1 -8.4(6) . . . . ?
O2 Si1 O5 C9 157.6(13) . . . . ?
O3 Si1 O2 K1 123.4(4) . . . . ?
O3 Si1 O4 C5 -178.9(13) . . . . ?
O3 Si1 O5 K1 -129.4(5) . . . . ?
O3 Si1 O5 C9 36.7(14) . . . . ?
O4 Si1 O2 K1 -116.1(5) . . . . ?
O4 Si1 O3 C1 -32.1(13) . . . . ?
O4 Si1 O5 K1 116.9(5) . . . . ?
O4 Si1 O5 C9 -77.0(14) . . . . ?
O5 Si1 O2 K1 6.8(5) . . . . ?
O5 Si1 O3 C1 -149.6(12) . . . . ?
O5 Si1 O4 C5 -64.3(14) . . . . ?
O6 Si2 O7 C13 39.6(13) . . . . ?
O6 Si2 O8 C20 77.9(12) . . . . ?
O6 Si2 O9 K1 4.6(5) . . . . ?
O6 Si2 O9 C24 163.8(10) . . . . ?
O7 Si2 O6 U1 102(3) . . . . ?
O7 Si2 O6 K1 -127.1(4) . . . . ?
O7 Si2 O8 C20 -49.7(12) . . . . ?
O7 Si2 O9 K1 129.2(4) . . . . ?
O7 Si2 O9 C24 -71.6(11) . . . . ?
O8 Si2 O6 U1 -21(3) . . . . ?
O8 Si2 O6 K1 110.1(4) . . . . ?
O8 Si2 O7 C13 167.3(11) . . . . ?
O8 Si2 O9 K1 -116.8(4) . . . . ?
O8 Si2 O9 C24 42.4(11) . . . . ?
O9 Si2 O6 U1 -135(2) . . . . ?
O9 Si2 O6 K1 -4.3(5) . . . . ?
O9 Si2 O7 C13 -79.3(12) . . . . ?
O9 Si2 O8 C20 -167.9(11) . . . . ?
O10 Si3 O11 K1 -9.2(8) . . . . ?
O10 Si3 O11 C36 159.3(16) . . . . ?
O10 Si3 O12 C28 46(2) . . . . ?
O10 Si3 O13 C32 90.4(19) . . . . ?
O10 Si4 O14 K1 -20.2(15) . . . . ?
O10 Si4 O14 C44 -178(3) . . . . ?
O10 Si4 O15 C40 35(4) . . . . ?
O10 Si4 O16 C48 67(3) . . . . ?
O11 Si3 O10 K1 8.6(7) . . . . ?
O11 Si3 O12 C28 -71(2) . . . . ?
O11 Si3 O13 C32 -155.6(18) . . . . ?
O11 C36 C38 K1 18.7(11) . . . . ?
O12 Si3 O10 K1 -111.9(8) . . . . ?
O12 Si3 O11 K1 113.0(8) . . . . ?
O12 Si3 O11 C36 -78.5(18) . . . . ?
O12 Si3 O13 C32 -37(2) . . . . ?
O13 Si3 O10 K1 123.4(8) . . . . ?
O13 Si3 O11 K1 -130.8(7) . . . . ?
O13 Si3 O11 C36 37.7(18) . . . . ?
O13 Si3 O12 C28 174(2) . . . . ?
O14 Si4 O10 K1 18.6(14) . . . . ?
O14 Si4 O15 C40 -80(4) . . . . ?
O14 Si4 O16 C48 -179(3) . . . . ?
O15 Si4 O10 K1 -99.4(16) . . . . ?
O15 Si4 O14 K1 103.5(15) . . . . ?
O15 Si4 O14 C44 -55(4) . . . . ?
O15 Si4 O16 C48 -62(3) . . . . ?
O16 Si4 O10 K1 136.8(14) . . . . ?
O16 Si4 O14 K1 -140.1(15) . . . . ?
O16 Si4 O14 C44 62(4) . . . . ?
O16 Si4 O15 C40 162(3) . . . . ?
O17 Si5 O18 C52 71(2) . . . . ?
O17 Si5 O19 C56 48.4(15) . . . . ?
O17 Si5 O20 U2 3.1(6) . . . . ?
O17 Si5 O20 C60 171.0(12) . . . . ?
O18 Si5 O17 U1 -89.5(19) . . . . ?
O18 Si5 O17 U2 108.4(5) . . . . ?
O18 Si5 O19 C56 178.8(13) . . . . ?
O18 Si5 O20 U2 -117.6(5) . . . . ?
O18 Si5 O20 C60 50.3(14) . . . . ?
O19 Si5 O17 U1 35(2) . . . . ?
O19 Si5 O17 U2 -126.6(5) . . . . ?
O19 Si5 O18 C52 -59(2) . . . . ?
O19 Si5 O20 U2 127.4(6) . . . . ?
O19 Si5 O20 C60 -64.7(14) . . . . ?
O20 Si5 O17 U1 159.1(18) . . . . ?
O20 Si5 O17 U2 -3.0(6) . . . . ?
O20 Si5 O18 C52 179.6(19) . . . . ?
O20 Si5 O19 C56 -66.9(14) . . . . ?
O21 Si6 O22 C64 -59.6(19) . . . . ?
O21 Si6 O23 C72 -160.4(17) . . . . ?
O21 Si6 O24 C80 -63(2) . . . . ?
O21 Si6 O25 C68 67(3) . . . . ?
O21 Si6 O26 C76 163(2) . . . . ?
O21 Si6 O27 C84 60(3) . . . . ?
O22 Si6 O21 U2 -166(2) . . . . ?
O22 Si6 O23 C72 77(2) . . . . ?
O22 Si6 O24 C80 58(2) . . . . ?
O23 Si6 O21 U2 71(2) . . . . ?
O23 Si6 O22 C64 63(2) . . . . ?
O23 Si6 O24 C80 178(2) . . . . ?
O24 Si6 O21 U2 -45(3) . . . . ?
O24 Si6 O22 C64 177.5(17) . . . . ?
O24 Si6 O23 C72 -40(2) . . . . ?
O25 Si6 O21 U2 158(2) . . . . ?
O25 Si6 O26 C76 42(3) . . . . ?
O25 Si6 O27 C84 -175(3) . . . . ?
O26 Si6 O21 U2 48(3) . . . . ?
O26 Si6 O25 C68 -178(3) . . . . ?
O26 Si6 O27 C84 -66(3) . . . . ?
O27 Si6 O21 U2 -83(3) . . . . ?
O27 Si6 O25 C68 -58(3) . . . . ?
O27 Si6 O26 C76 -68(3) . . . . ?
O28 Si7 O29 C88 76.3(19) . . . . ?
O28 Si7 O30 C96 32(3) . . . . ?
O28 Si7 O31 C104 150(3) . . . . ?
O28 Si7 O32 C92 -78(3) . . . . ?
O28 Si7 O33 C100 -135(2) . . . . ?
O28 Si7 O34 C108 -128(3) . . . . ?
O29 Si7 O30 C96 166(2) . . . . ?
O29 Si7 O31 C104 24(3) . . . . ?
O30 Si7 O29 C88 -63(2) . . . . ?
O30 Si7 O31 C104 -78(3) . . . . ?
O31 Si7 O29 C88 -162.9(19) . . . . ?
O31 Si7 O30 C96 -88(2) . . . . ?
O32 Si7 O33 C100 -17(3) . . . . ?
O32 Si7 O34 C108 112(4) . . . . ?
O33 Si7 O32 C92 169(3) . . . . ?
O33 Si7 O34 C108 -13(4) . . . . ?
O34 Si7 O32 C92 40(3) . . . . ?
O34 Si7 O33 C100 106(2) . . . . ?
C37 C36 C38 K1 -99.2(13) . . . . ?
C39 C36 C38 K1 134.4(13) . . . . ?

loop_
_twin_individual_id
_twin_individual_mass_fraction_refined
_oxdiff_twin_reflns_isolated
_oxdiff_twin_reflns_overlapped
_twin_individual_twin_lattice_type
_twin_individual_twin_matrix_11
_twin_individual_twin_matrix_12
_twin_individual_twin_matrix_13
_twin_individual_twin_matrix_21
_twin_individual_twin_matrix_22
_twin_individual_twin_matrix_23
_twin_individual_twin_matrix_31
_twin_individual_twin_matrix_32
_twin_individual_twin_matrix_33
1 0.9056 32562 9929 ref 1.0000 0.0000 0.0000 0.0000 1.0000 0.0000 0.0000 0.0000 1.0000
2 0.0944 0 9929 nmt -0.9323 -0.1489 0.0189 -0.7779 0.9419 -0.0507 -0.0390 0.0612 -1.0079

loop_
_exptl_oxdiff_crystal_face_indexfrac_h
_exptl_oxdiff_crystal_face_indexfrac_k
_exptl_oxdiff_crystal_face_indexfrac_l
_exptl_oxdiff_crystal_face_x
_exptl_oxdiff_crystal_face_y
_exptl_oxdiff_crystal_face_z
-0.6535 -2.6115 0.8465 -0.0182 -0.0696 0.0203
-1.8460 -1.6066 -1.0857 -0.0044 0.0165 0.1504
1.7160 2.4982 0.1391 0.0081 0.0322 -0.1137
1.1925 -1.0049 1.9323 -0.0138 -0.0860 -0.1301
2.0329 0.5645 -0.9912 -0.0505 0.0524 -0.0757
1.1004 -0.2137 -1.0301 -0.0441 0.0410 -0.0191
-1.1004 0.2137 1.0301 0.0441 -0.0410 0.0191
-1.2684 1.2057 2.0992 0.0819 -0.0707 -0.0185
-1.2984 13.5868 17.3673 0.5380 -0.5110 -0.6704
-17.5787 -9.1118 1.8166 0.2567 -0.2419 0.9357
18.1865 8.2006 -3.3613 -0.3103 0.2927 -0.9045
19.2220 1.4331 -12.2956 -0.5913 0.5595 -0.5808
-1.9511 42.4218 4.8910 0.8639 0.3580 -0.3542
-13.7833 25.4763 -0.3899 0.7455 0.3100 0.5900
1.5859 3.3898 -0.8076 0.0119 0.0809 -0.0769
9.9278 31.4240 -13.1984 0.1263 0.9620 -0.2422
2.6849 24.4375 -15.7367 0.1241 0.9496 0.2877
-2.3737 -24.0076 15.7466 -0.1233 -0.9435 -0.3076
-14.3861 -16.7619 -2.8391 -0.0207 -0.1493 0.9886
2.8333 -37.1217 -10.3615 -0.8757 -0.0700 0.4777
12.9774 -32.4197 -7.8711 -0.9784 -0.0774 -0.1915
16.6881 -20.1151 -3.9150 -0.7828 -0.0614 -0.6193
-16.7772 4.0941 -0.7040 0.4315 0.0332 0.9015
-4.0322 -39.9843 -4.2204 -0.6785 -0.3697 0.6348
5.5368 -41.8226 -1.4026 -0.8782 -0.4775 0.0266
10.3544 -34.2899 0.6455 -0.8205 -0.4457 -0.3581
4.7146 42.4503 -1.8995 0.6113 0.6456 -0.4577
-1.4937 41.4900 -4.7005 0.6879 0.7257 -0.0127
-5.7820 -41.6325 1.3231 -0.5823 -0.6152 0.5314
2.0248 -40.9897 4.8998 -0.6877 -0.7255 -0.0266
10.0459 37.4874 -5.4847 0.3505 0.7374 -0.5774
4.6918 38.5445 -9.4684 0.4252 0.8931 -0.1470
-6.3755 -39.1122 8.5112 -0.4129 -0.8676 0.2771
-2.6089 -37.0053 10.3777 -0.4300 -0.9028 -0.0091
-0.2634 35.7691 10.2939 0.7942 0.0623 -0.6045
-10.4596 35.5777 9.0625 0.9968 0.0790 -0.0091
-8.0814 38.8283 0.3852 0.8660 0.4711 0.1677
-0.9514 -0.7280 0.9689 0.0234 -0.0505 0.0195
-0.9704 -0.6778 1.9768 0.0404 -0.0897 -0.0176
0.1680 -0.9919 -1.0691 -0.0378 0.0297 0.0375

loop_
_smtbx_masks_void_nr
_smtbx_masks_void_average_x
_smtbx_masks_void_average_y
_smtbx_masks_void_average_z
_smtbx_masks_void_volume
_smtbx_masks_void_count_electrons
_smtbx_masks_void_content
1 -0.092 0.099 0.205 12.3 1.6 ?
2 -0.228 0.344 0.625 60.0 0.0 ?
3 0.092 0.599 0.795 12.3 1.7 ?
4 0.228 0.844 0.375 60.0 0.0 ?
5 0.410 0.767 0.937 200.3 43.6 '1.1 THF'
6 0.176 0.471 0.661 13.2 0.6 ?
7 0.590 0.267 0.063 200.3 45.2 '1.1 THF'
8 0.824 0.971 0.339 13.2 1.4 ?
